data_4316235
loop_
_publ_author_name
'Yoshimasa Makita'
'Kazuya Sugimoto'
'Kenta Furuyoshi'
'Keisuke Ikeda'
'Shin-ichi Fujiwara'
'Tsutomu Shin-ike'
'Akiya Ogawa'

_publ_contact_author_email makita@cc.osaka-dent.ac.jp
_publ_contact_author_fax +81-72-864-3162
_publ_contact_author_name 'Yoshimasa Makita'
_publ_contact_author_phone +81-72-864-3162
_publ_section_title
;
 A Zinc(II)-Included Hemicryptophane: Facile Synthesis, Characterization,
 and Catalytic Activity
;
_journal_name_full 'Inorganic Chemistry'
_journal_page_first 7220
_journal_page_last 7222
_journal_paper_doi 10.1021/ic100725j
_journal_volume 49
_journal_year 2010
_chemical_formula_moiety 'C51 H54 N4 O6, 3(C2 H3 N), 2(H2 O) '
_chemical_formula_sum 'C57 H67 N7 O8'
_chemical_formula_weight 978.20
_space_group_IT_number 14
_symmetry_cell_setting monoclinic
_symmetry_Int_Tables_number 14
_symmetry_space_group_name_Hall '-P 2ybc'
_symmetry_space_group_name_H-M 'P 1 21/c 1'
_audit_creation_date 2010-06-21
_audit_creation_method 'by CrystalStructure 3.8'
_cell_angle_alpha 90.0000
_cell_angle_beta 92.8142(7)
_cell_angle_gamma 90.0000
_cell_formula_units_Z 4
_cell_length_a 15.8289(3)
_cell_length_b 18.2279(3)
_cell_length_c 17.9070(3)
_cell_measurement_reflns_used 32047
_cell_measurement_temperature 123.1
_cell_measurement_theta_max 25.3
_cell_measurement_theta_min 3.1
_cell_volume 5160.43(16)
_computing_cell_refinement PROCESS-AUTO
_computing_data_collection PROCESS-AUTO
_computing_data_reduction CrystalStructure
_computing_publication_material 'CrystalStructure 3.8'
_computing_structure_refinement SHELXL
_computing_structure_solution SIR92
_diffrn_ambient_temperature 123.1
_diffrn_detector_area_resol_mean 10.00
_diffrn_measured_fraction_theta_full 0.997
_diffrn_measured_fraction_theta_max 0.997
_diffrn_measurement_device_type 'Rigaku RAXIS-RAPID'
_diffrn_measurement_method \w
_diffrn_radiation_type 'Mo K\a'
_diffrn_radiation_wavelength 0.71075
_diffrn_reflns_av_R_equivalents 0.035
_diffrn_reflns_limit_h_max 19
_diffrn_reflns_limit_h_min -16
_diffrn_reflns_limit_k_max 21
_diffrn_reflns_limit_k_min -21
_diffrn_reflns_limit_l_max 21
_diffrn_reflns_limit_l_min -21
_diffrn_reflns_number 42053
_diffrn_reflns_theta_full 25.34
_diffrn_reflns_theta_max 25.34
_exptl_absorpt_coefficient_mu 0.085
_exptl_absorpt_correction_T_max 0.995
_exptl_absorpt_correction_T_min 0.868
_exptl_absorpt_correction_type multi-scan
_exptl_absorpt_process_details
;
    Higashi, T. (1995). Program for Absorption Correction.
    Rigaku Corporation, Tokyo, Japan.
;
_exptl_crystal_colour colorless
_exptl_crystal_density_diffrn 1.259
_exptl_crystal_density_method 'not measured'
_exptl_crystal_description block
_exptl_crystal_F_000 2088.00
_exptl_crystal_size_max 0.20
_exptl_crystal_size_mid 0.10
_exptl_crystal_size_min 0.06
_refine_diff_density_max 0.29
_refine_diff_density_min -0.22
_refine_ls_extinction_method none
_refine_ls_goodness_of_fit_ref 1.042
_refine_ls_hydrogen_treatment refall
_refine_ls_number_parameters 650
_refine_ls_number_reflns 9409
_refine_ls_R_factor_gt 0.0392
_refine_ls_shift/su_max 0.0010
_refine_ls_structure_factor_coef Fsqd
_refine_ls_weighting_details 'w = 1/[\s^2^(Fo^2^)+(0.0480P)^2^+1.9343P] where P=(Fo^2^+2Fc^2^)/3'
_refine_ls_weighting_scheme calc
_refine_ls_wR_factor_ref 0.1017
_reflns_number_gt 7838
_reflns_number_total 9409
_reflns_threshold_expression F^2^>2.0\s(F^2^)
_cod_data_source_file ic100725j_si_003.cif
_cod_data_source_block '_No1_3'
_cod_original_cell_volume 5160.45(16)
_cod_original_formula_sum 'C57 H67 N7 O8 '
_cod_database_code 4316235

loop_
_symmetry_equiv_pos_site_id
_symmetry_equiv_pos_as_xyz
1 +X,+Y,+Z
2 -X,1/2+Y,1/2-Z
3 -X,-Y,-Z
4 +X,1/2-Y,1/2+Z

loop_
_atom_site_label
_atom_site_type_symbol
_atom_site_fract_x
_atom_site_fract_y
_atom_site_fract_z
_atom_site_U_iso_or_equiv
_atom_site_adp_type
_atom_site_occupancy
_atom_site_symmetry_multiplicity
_atom_site_calc_flag
_atom_site_refinement_flags
_atom_site_disorder_assembly
_atom_site_disorder_group
O(1) O -0.02073(6) 0.57348(5) 0.71561(5) 0.0222(2) Uani 1.00 1 d . . .
O(2) O -0.00769(7) 0.58825(6) 0.56770(5) 0.0261(2) Uani 1.00 1 d . . .
O(3) O 0.32532(7) 0.64387(5) 0.40157(5) 0.0244(2) Uani 1.00 1 d . . .
O(4) O 0.46120(7) 0.60433(6) 0.49132(6) 0.0264(2) Uani 1.00 1 d . . .
O(5) O 0.44797(6) 0.54766(5) 0.85326(5) 0.0231(2) Uani 1.00 1 d . . .
O(6) O 0.29929(7) 0.54840(6) 0.92066(6) 0.0263(2) Uani 1.00 1 d . . .
O(7) O 0.39806(7) 0.17656(6) 0.79521(7) 0.0351(2) Uani 1.00 1 d . . .
O(8) O 0.95073(7) 0.28771(7) 1.07286(6) 0.0352(2) Uani 1.00 1 d . . .
N(1) N 0.25584(8) 0.18484(7) 0.54109(7) 0.0233(2) Uani 1.00 1 d . . .
N(2) N 0.11678(8) 0.25462(7) 0.63580(7) 0.0247(2) Uani 1.00 1 d . . .
N(3) N 0.25306(8) 0.30367(7) 0.40809(7) 0.0275(2) Uani 1.00 1 d . . .
N(4) N 0.38603(8) 0.25328(7) 0.65006(7) 0.0250(2) Uani 1.00 1 d . . .
N(5) N 0.26079(11) 0.39111(11) 0.60017(10) 0.0541(4) Uani 1.00 1 d . . .
N(6) N 0.67440(14) 0.44728(9) 0.87846(10) 0.0560(4) Uani 1.00 1 d . . .
N(7) N 1.00843(11) 0.55266(10) 0.91792(10) 0.0483(4) Uani 1.00 1 d . . .
C(1) C 0.17491(10) 0.15294(8) 0.56254(9) 0.0276(3) Uani 1.00 1 d . . .
C(2) C 0.15009(10) 0.17919(8) 0.63880(9) 0.0276(3) Uani 1.00 1 d . . .
C(3) C 0.11135(11) 0.28315(8) 0.71247(8) 0.0265(3) Uani 1.00 1 d . . .
C(4) C 0.07628(10) 0.35991(8) 0.71470(8) 0.0237(3) Uani 1.00 1 d . . .
C(5) C -0.00715(10) 0.37492(8) 0.69164(8) 0.0248(3) Uani 1.00 1 d . . .
C(6) C -0.03914(10) 0.44586(8) 0.69179(8) 0.0239(3) Uani 1.00 1 d . . .
C(7) C 0.01309(9) 0.50294(8) 0.71552(8) 0.0206(3) Uani 1.00 1 d . . .
C(8) C 0.09533(10) 0.48941(9) 0.74141(9) 0.0284(3) Uani 1.00 1 d . . .
C(9) C 0.12620(10) 0.41819(9) 0.74073(9) 0.0299(3) Uani 1.00 1 d . . .
C(10) C 0.03333(9) 0.62715(8) 0.68915(8) 0.0201(3) Uani 1.00 1 d . . .
C(11) C 0.03930(9) 0.63562(8) 0.61191(8) 0.0205(3) Uani 1.00 1 d . . .
C(12) C 0.09134(9) 0.69032(8) 0.58665(8) 0.0213(3) Uani 1.00 1 d . . .
C(13) C 0.14156(9) 0.73348(7) 0.63608(8) 0.0199(3) Uani 1.00 1 d . . .
C(14) C 0.13632(9) 0.72383(7) 0.71304(8) 0.0199(3) Uani 1.00 1 d . . .
C(15) C 0.07945(9) 0.67124(8) 0.73812(8) 0.0203(3) Uani 1.00 1 d . . .
C(16) C -0.00285(11) 0.59702(9) 0.48869(8) 0.0307(3) Uani 1.00 1 d . . .
C(17) C 0.20299(9) 0.78613(8) 0.60121(8) 0.0219(3) Uani 1.00 1 d . . .
C(18) C 0.26560(11) 0.17754(8) 0.45997(9) 0.0283(3) Uani 1.00 1 d . . .
C(19) C 0.21432(11) 0.23063(9) 0.41150(9) 0.0314(3) Uani 1.00 1 d . . .
C(20) C 0.19681(10) 0.35454(8) 0.36459(9) 0.0294(3) Uani 1.00 1 d . . .
C(21) C 0.22661(9) 0.43284(8) 0.37215(9) 0.0253(3) Uani 1.00 1 d . . .
C(22) C 0.26520(10) 0.46978(8) 0.31513(9) 0.0265(3) Uani 1.00 1 d . . .
C(23) C 0.29510(9) 0.54080(8) 0.32486(8) 0.0240(3) Uani 1.00 1 d . . .
C(24) C 0.28891(9) 0.57496(8) 0.39368(8) 0.0216(3) Uani 1.00 1 d . . .
C(25) C 0.24672(10) 0.54080(9) 0.44988(9) 0.0278(3) Uani 1.00 1 d . . .
C(26) C 0.21550(10) 0.47043(9) 0.43814(9) 0.0290(3) Uani 1.00 1 d . . .
C(27) C 0.33434(9) 0.67129(8) 0.47435(8) 0.0213(3) Uani 1.00 1 d . . .
C(28) C 0.40581(9) 0.65354(8) 0.51982(8) 0.0213(3) Uani 1.00 1 d . . .
C(29) C 0.41528(9) 0.68553(8) 0.59011(8) 0.0210(3) Uani 1.00 1 d . . .
C(30) C 0.35227(9) 0.73070(7) 0.61801(8) 0.0201(3) Uani 1.00 1 d . . .
C(31) C 0.27920(9) 0.74535(7) 0.57362(8) 0.0204(3) Uani 1.00 1 d . . .
C(32) C 0.27298(9) 0.71663(8) 0.50094(8) 0.0219(3) Uani 1.00 1 d . . .
C(33) C 0.53729(11) 0.58912(10) 0.53536(9) 0.0340(3) Uani 1.00 1 d . . .
C(34) C 0.36746(9) 0.76075(8) 0.69699(8) 0.0214(3) Uani 1.00 1 d . . .
C(35) C 0.32692(10) 0.14670(8) 0.58123(9) 0.0270(3) Uani 1.00 1 d . . .
C(36) C 0.40267(10) 0.19591(8) 0.59475(9) 0.0274(3) Uani 1.00 1 d . . .
C(37) C 0.45560(10) 0.30595(8) 0.65208(9) 0.0271(3) Uani 1.00 1 d . . .
C(38) C 0.44800(9) 0.36950(8) 0.70555(8) 0.0228(3) Uani 1.00 1 d . . .
C(39) C 0.39626(10) 0.36916(8) 0.76641(9) 0.0278(3) Uani 1.00 1 d . . .
C(40) C 0.39537(10) 0.42903(8) 0.81474(9) 0.0265(3) Uani 1.00 1 d . . .
C(41) C 0.44715(9) 0.48849(8) 0.80312(8) 0.0212(3) Uani 1.00 1 d . . .
C(42) C 0.49908(10) 0.49002(8) 0.74323(9) 0.0260(3) Uani 1.00 1 d . . .
C(43) C 0.49776(10) 0.43095(8) 0.69467(9) 0.0261(3) Uani 1.00 1 d . . .
C(44) C 0.38735(9) 0.60089(8) 0.83257(8) 0.0204(3) Uani 1.00 1 d . . .
C(45) C 0.31060(9) 0.60163(8) 0.86793(8) 0.0210(3) Uani 1.00 1 d . . .
C(46) C 0.25237(9) 0.65573(8) 0.84805(8) 0.0208(3) Uani 1.00 1 d . . .
C(47) C 0.26764(9) 0.70778(8) 0.79287(8) 0.0198(3) Uani 1.00 1 d . . .
C(48) C 0.34459(9) 0.70674(7) 0.75763(8) 0.0195(3) Uani 1.00 1 d . . .
C(49) C 0.40386(9) 0.65274(8) 0.77938(8) 0.0202(3) Uani 1.00 1 d . . .
C(50) C 0.21805(11) 0.54582(9) 0.95161(10) 0.0337(3) Uani 1.00 1 d . . .
C(51) C 0.19566(9) 0.76012(8) 0.77137(8) 0.0215(3) Uani 1.00 1 d . . .
C(52) C 0.27273(12) 0.44976(12) 0.62181(11) 0.0446(4) Uani 1.00 1 d . . .
C(53) C 0.28699(15) 0.52410(12) 0.64959(12) 0.0560(5) Uani 1.00 1 d . . .
C(54) C 0.62282(15) 0.42387(11) 0.91445(11) 0.0459(5) Uani 1.00 1 d . . .
C(55) C 0.55825(14) 0.39324(13) 0.95954(12) 0.0538(5) Uani 1.00 1 d . . .
C(56) C 0.98506(13) 0.49477(13) 0.90547(11) 0.0483(5) Uani 1.00 1 d . . .
C(57) C 0.9552(2) 0.42178(17) 0.89077(14) 0.1111(14) Uani 1.00 1 d . . .
H(1) H 0.1797 0.0988 0.5631 0.033 Uiso 1.00 1 c R . .
H(2) H 0.1299 0.1665 0.5247 0.033 Uiso 1.00 1 c R . .
H(3) H 0.1066 0.1459 0.6577 0.033 Uiso 1.00 1 c R . .
H(4) H 0.2001 0.1773 0.6742 0.033 Uiso 1.00 1 c R . .
H(5) H 0.1556 0.2878 0.6126 0.024 Uiso 1.00 1 c R . .
H(6) H 0.1685 0.2827 0.7375 0.032 Uiso 1.00 1 c R . .
H(7) H 0.0749 0.2502 0.7408 0.032 Uiso 1.00 1 c R . .
H(8) H -0.0431 0.3357 0.6754 0.030 Uiso 1.00 1 c R . .
H(9) H -0.0963 0.4551 0.6758 0.029 Uiso 1.00 1 c R . .
H(10) H 0.1304 0.5285 0.7595 0.034 Uiso 1.00 1 c R . .
H(11) H 0.1828 0.4090 0.7585 0.036 Uiso 1.00 1 c R . .
H(12) H 0.0931 0.6989 0.5344 0.026 Uiso 1.00 1 c R . .
H(13) H 0.0727 0.6660 0.7903 0.024 Uiso 1.00 1 c R . .
H(14) H -0.0256 0.6451 0.4738 0.037 Uiso 1.00 1 c R . .
H(15) H -0.0360 0.5584 0.4629 0.037 Uiso 1.00 1 c R . .
H(16) H 0.0563 0.5935 0.4753 0.037 Uiso 1.00 1 c R . .
H(17) H 0.1738 0.8121 0.5588 0.026 Uiso 1.00 1 c R . .
H(18) H 0.2221 0.8232 0.6387 0.026 Uiso 1.00 1 c R . .
H(19) H 0.2496 0.1270 0.4448 0.034 Uiso 1.00 1 c R . .
H(20) H 0.3261 0.1841 0.4500 0.034 Uiso 1.00 1 c R . .
H(21) H 0.2076 0.2104 0.3602 0.038 Uiso 1.00 1 c R . .
H(22) H 0.1573 0.2354 0.4313 0.038 Uiso 1.00 1 c R . .
H(23) H 0.2580 0.3209 0.4593 0.024 Uiso 1.00 1 c R . .
H(24) H 0.1387 0.3507 0.3823 0.035 Uiso 1.00 1 c R . .
H(25) H 0.1950 0.3402 0.3112 0.035 Uiso 1.00 1 c R . .
H(26) H 0.2712 0.4459 0.2685 0.032 Uiso 1.00 1 c R . .
H(27) H 0.3196 0.5659 0.2848 0.029 Uiso 1.00 1 c R . .
H(28) H 0.2392 0.5652 0.4960 0.033 Uiso 1.00 1 c R . .
H(29) H 0.1857 0.4474 0.4765 0.035 Uiso 1.00 1 c R . .
H(30) H 0.4655 0.6767 0.6200 0.025 Uiso 1.00 1 c R . .
H(31) H 0.2252 0.7288 0.4692 0.026 Uiso 1.00 1 c R . .
H(32) H 0.5715 0.5535 0.5091 0.041 Uiso 1.00 1 c R . .
H(33) H 0.5228 0.5689 0.5838 0.041 Uiso 1.00 1 c R . .
H(34) H 0.5695 0.6346 0.5433 0.041 Uiso 1.00 1 c R . .
H(35) H 0.4279 0.7742 0.7046 0.026 Uiso 1.00 1 c R . .
H(36) H 0.3336 0.8060 0.7021 0.026 Uiso 1.00 1 c R . .
H(37) H 0.3435 0.1036 0.5516 0.032 Uiso 1.00 1 c R . .
H(38) H 0.3081 0.1287 0.6298 0.032 Uiso 1.00 1 c R . .
H(39) H 0.4518 0.1661 0.6129 0.033 Uiso 1.00 1 c R . .
H(40) H 0.4171 0.2192 0.5471 0.033 Uiso 1.00 1 c R . .
H(41) H 0.3391 0.2789 0.6337 0.024 Uiso 1.00 1 c R . .
H(42) H 0.4606 0.3260 0.6011 0.032 Uiso 1.00 1 c R . .
H(43) H 0.5087 0.2793 0.6655 0.032 Uiso 1.00 1 c R . .
H(44) H 0.3614 0.3279 0.7750 0.033 Uiso 1.00 1 c R . .
H(45) H 0.3593 0.4289 0.8556 0.032 Uiso 1.00 1 c R . .
H(46) H 0.5350 0.5308 0.7356 0.031 Uiso 1.00 1 c R . .
H(47) H 0.5320 0.4325 0.6526 0.031 Uiso 1.00 1 c R . .
H(48) H 0.2005 0.6576 0.8726 0.025 Uiso 1.00 1 c R . .
H(49) H 0.4569 0.6519 0.7568 0.024 Uiso 1.00 1 c R . .
H(50) H 0.2069 0.5925 0.9765 0.040 Uiso 1.00 1 c R . .
H(51) H 0.2167 0.5058 0.9881 0.040 Uiso 1.00 1 c R . .
H(52) H 0.1747 0.5374 0.9116 0.040 Uiso 1.00 1 c R . .
H(53) H 0.2187 0.8060 0.7509 0.026 Uiso 1.00 1 c R . .
H(54) H 0.1643 0.7727 0.8161 0.026 Uiso 1.00 1 c R . .
H(55) H 0.3335 0.5465 0.6236 0.067 Uiso 1.00 1 c R . .
H(56) H 0.3016 0.5225 0.7034 0.067 Uiso 1.00 1 c R . .
H(57) H 0.2355 0.5532 0.6405 0.067 Uiso 1.00 1 c R . .
H(58) H 0.5440 0.4286 0.9981 0.065 Uiso 1.00 1 c R . .
H(59) H 0.5793 0.3479 0.9833 0.065 Uiso 1.00 1 c R . .
H(60) H 0.5077 0.3824 0.9277 0.065 Uiso 1.00 1 c R . .
H(61) H 0.9655 0.3915 0.9355 0.133 Uiso 1.00 1 c R . .
H(62) H 0.9853 0.4008 0.8492 0.133 Uiso 1.00 1 c R . .
H(63) H 0.8944 0.4231 0.8775 0.133 Uiso 1.00 1 c R . .
H(64) H 0.3853 0.1998 0.7537 0.024 Uiso 1.00 1 c R . .
H(65) H 0.3587 0.1878 0.8259 0.024 Uiso 1.00 1 c R . .
H(66) H 0.9640 0.3362 1.0748 0.024 Uiso 1.00 1 c R . .
H(67) H 1.0030 0.2699 1.0879 0.024 Uiso 1.00 1 c R . .

loop_
_atom_site_aniso_label
_atom_site_aniso_U_11
_atom_site_aniso_U_22
_atom_site_aniso_U_33
_atom_site_aniso_U_12
_atom_site_aniso_U_13
_atom_site_aniso_U_23
O(1) 0.0211(5) 0.0223(5) 0.0234(5) -0.0006(4) 0.0026(4) 0.0009(4)
O(2) 0.0292(5) 0.0310(5) 0.0178(5) -0.0080(4) -0.0019(4) -0.0025(4)
O(3) 0.0315(5) 0.0243(5) 0.0174(5) -0.0045(4) 0.0016(4) 0.0002(4)
O(4) 0.0266(5) 0.0296(5) 0.0234(5) 0.0047(4) 0.0036(4) -0.0014(4)
O(5) 0.0222(5) 0.0258(5) 0.0209(5) 0.0047(4) -0.0021(4) -0.0012(4)
O(6) 0.0272(5) 0.0281(5) 0.0241(5) 0.0018(4) 0.0059(4) 0.0051(4)
O(7) 0.0315(6) 0.0367(6) 0.0376(6) 0.0042(5) 0.0070(5) 0.0132(5)
O(8) 0.0298(6) 0.0439(6) 0.0315(6) 0.0007(5) -0.0028(5) -0.0085(5)
N(1) 0.0259(6) 0.0225(6) 0.0214(6) 0.0014(5) -0.0008(5) -0.0011(4)
N(2) 0.0311(7) 0.0225(6) 0.0207(6) -0.0012(5) 0.0020(5) 0.0003(5)
N(3) 0.0276(7) 0.0252(6) 0.0291(7) -0.0010(5) -0.0034(5) 0.0002(5)
N(4) 0.0241(6) 0.0241(6) 0.0267(6) 0.0036(5) -0.0002(5) -0.0012(5)
N(5) 0.0530(10) 0.0549(11) 0.0531(10) 0.0001(9) -0.0096(8) 0.0193(8)
N(6) 0.0848(14) 0.0437(9) 0.0392(9) 0.0177(9) -0.0005(9) -0.0024(7)
N(7) 0.0463(9) 0.0463(10) 0.0524(10) 0.0047(8) 0.0029(7) 0.0019(7)
C(1) 0.0295(8) 0.0245(7) 0.0288(8) -0.0019(6) 0.0013(6) -0.0047(6)
C(2) 0.0325(8) 0.0243(7) 0.0259(8) 0.0001(6) 0.0017(6) -0.0005(6)
C(3) 0.0354(8) 0.0239(7) 0.0202(7) -0.0002(6) 0.0009(6) 0.0005(6)
C(4) 0.0317(8) 0.0241(7) 0.0155(7) -0.0013(6) 0.0029(6) 0.0009(5)
C(5) 0.0272(8) 0.0255(7) 0.0221(7) -0.0075(6) 0.0045(6) -0.0016(6)
C(6) 0.0199(7) 0.0303(8) 0.0215(7) -0.0039(6) 0.0025(5) -0.0006(6)
C(7) 0.0246(7) 0.0215(7) 0.0158(6) 0.0002(5) 0.0032(5) 0.0008(5)
C(8) 0.0265(8) 0.0257(8) 0.0324(8) -0.0032(6) -0.0059(6) -0.0022(6)
C(9) 0.0269(8) 0.0284(8) 0.0337(8) 0.0011(6) -0.0060(6) 0.0004(6)
C(10) 0.0181(7) 0.0203(7) 0.0219(7) 0.0018(5) 0.0023(5) 0.0014(5)
C(11) 0.0198(7) 0.0217(7) 0.0198(7) 0.0020(5) -0.0022(5) -0.0023(5)
C(12) 0.0221(7) 0.0245(7) 0.0173(7) 0.0023(6) 0.0003(5) 0.0014(5)
C(13) 0.0190(7) 0.0177(6) 0.0228(7) 0.0040(5) -0.0004(5) 0.0009(5)
C(14) 0.0202(7) 0.0180(6) 0.0216(7) 0.0043(5) 0.0006(5) -0.0026(5)
C(15) 0.0222(7) 0.0226(7) 0.0162(7) 0.0049(5) 0.0018(5) -0.0003(5)
C(16) 0.0346(9) 0.0382(9) 0.0190(7) -0.0079(7) -0.0019(6) -0.0022(6)
C(17) 0.0251(7) 0.0179(6) 0.0226(7) 0.0007(5) -0.0012(6) 0.0026(5)
C(18) 0.0355(9) 0.0238(7) 0.0257(8) -0.0003(6) 0.0016(6) -0.0024(6)
C(19) 0.0366(9) 0.0284(8) 0.0284(8) -0.0054(7) -0.0055(7) 0.0004(6)
C(20) 0.0276(8) 0.0259(8) 0.0340(8) -0.0012(6) -0.0047(6) -0.0006(6)
C(21) 0.0207(7) 0.0256(7) 0.0290(8) 0.0010(6) -0.0060(6) -0.0006(6)
C(22) 0.0263(8) 0.0285(8) 0.0244(7) 0.0043(6) -0.0022(6) -0.0035(6)
C(23) 0.0236(7) 0.0266(7) 0.0219(7) 0.0032(6) 0.0012(6) 0.0017(6)
C(24) 0.0192(7) 0.0225(7) 0.0229(7) -0.0002(5) -0.0023(5) 0.0022(5)
C(25) 0.0311(8) 0.0310(8) 0.0213(7) -0.0060(6) 0.0023(6) -0.0030(6)
C(26) 0.0297(8) 0.0314(8) 0.0259(8) -0.0066(6) 0.0016(6) 0.0031(6)
C(27) 0.0269(7) 0.0196(7) 0.0175(7) -0.0048(6) 0.0024(5) 0.0017(5)
C(28) 0.0234(7) 0.0191(6) 0.0219(7) -0.0016(5) 0.0055(5) 0.0027(5)
C(29) 0.0204(7) 0.0209(7) 0.0216(7) -0.0022(5) 0.0009(5) 0.0041(5)
C(30) 0.0228(7) 0.0171(6) 0.0204(7) -0.0050(5) 0.0015(5) 0.0027(5)
C(31) 0.0236(7) 0.0156(6) 0.0221(7) -0.0031(5) 0.0025(5) 0.0037(5)
C(32) 0.0231(7) 0.0210(7) 0.0214(7) -0.0027(5) -0.0013(5) 0.0059(5)
C(33) 0.0313(9) 0.0399(9) 0.0308(9) 0.0114(7) 0.0009(7) -0.0017(7)
C(34) 0.0213(7) 0.0195(7) 0.0231(7) -0.0024(5) -0.0010(5) -0.0014(5)
C(35) 0.0324(8) 0.0211(7) 0.0273(8) 0.0054(6) -0.0009(6) 0.0015(6)
C(36) 0.0264(8) 0.0285(8) 0.0271(8) 0.0075(6) -0.0012(6) -0.0022(6)
C(37) 0.0281(8) 0.0273(8) 0.0261(8) 0.0031(6) 0.0046(6) 0.0004(6)
C(38) 0.0215(7) 0.0246(7) 0.0221(7) 0.0054(6) -0.0014(5) 0.0025(5)
C(39) 0.0312(8) 0.0231(7) 0.0296(8) -0.0012(6) 0.0062(6) 0.0039(6)
C(40) 0.0301(8) 0.0267(7) 0.0234(7) 0.0046(6) 0.0088(6) 0.0031(6)
C(41) 0.0204(7) 0.0226(7) 0.0205(7) 0.0056(5) -0.0018(5) 0.0016(5)
C(42) 0.0227(7) 0.0277(8) 0.0279(8) -0.0019(6) 0.0036(6) 0.0004(6)
C(43) 0.0217(7) 0.0321(8) 0.0248(7) 0.0007(6) 0.0054(6) -0.0002(6)
C(44) 0.0206(7) 0.0219(7) 0.0182(7) 0.0026(5) -0.0041(5) -0.0034(5)
C(45) 0.0251(7) 0.0225(7) 0.0152(6) -0.0021(6) -0.0005(5) -0.0019(5)
C(46) 0.0196(7) 0.0245(7) 0.0185(7) -0.0008(5) 0.0020(5) -0.0055(5)
C(47) 0.0225(7) 0.0199(7) 0.0167(7) -0.0004(5) -0.0019(5) -0.0062(5)
C(48) 0.0218(7) 0.0187(6) 0.0179(7) -0.0032(5) -0.0018(5) -0.0046(5)
C(49) 0.0184(7) 0.0245(7) 0.0175(7) -0.0006(5) -0.0001(5) -0.0046(5)
C(50) 0.0347(9) 0.0328(8) 0.0348(9) 0.0021(7) 0.0140(7) 0.0064(7)
C(51) 0.0224(7) 0.0215(7) 0.0205(7) 0.0024(5) 0.0008(5) -0.0040(5)
C(52) 0.0376(10) 0.0530(12) 0.0419(10) -0.0076(9) -0.0104(8) 0.0205(9)
C(53) 0.0597(13) 0.0580(13) 0.0483(12) -0.0242(10) -0.0184(10) 0.0201(10)
C(54) 0.0635(13) 0.0407(10) 0.0320(10) 0.0191(9) -0.0111(9) -0.0088(8)
C(55) 0.0491(12) 0.0683(14) 0.0430(11) 0.0106(10) -0.0088(9) -0.0123(10)
C(56) 0.0497(12) 0.0616(14) 0.0344(10) -0.0166(10) 0.0092(8) -0.0000(9)
C(57) 0.189(3) 0.105(2) 0.0427(13) -0.106(2) 0.0328(17) -0.0176(14)

loop_
_atom_type_symbol
_atom_type_description
_atom_type_scat_dispersion_real
_atom_type_scat_dispersion_imag
_atom_type_scat_source
C C 0.003 0.002
;
International Tables for Crystallography
(1992, Vol. C, Tables 4.2.6.8 and 6.1.1.4)
;
H H 0.000 0.000
;
International Tables for Crystallography
(1992, Vol. C, Table 6.1.1.4)
;
N N 0.006 0.003
;
International Tables for Crystallography
(1992, Vol. C, Tables 4.2.6.8 and 6.1.1.4)
;
O O 0.011 0.006
;
International Tables for Crystallography
(1992, Vol. C, Tables 4.2.6.8 and 6.1.1.4)
;

loop_
_geom_angle_atom_site_label_1
_geom_angle_atom_site_label_2
_geom_angle_atom_site_label_3
_geom_angle
_geom_angle_publ_flag
_geom_angle_site_symmetry_1
_geom_angle_site_symmetry_2
_geom_angle_site_symmetry_3
C(7) O(1) C(10) 113.83(10) yes . . .
C(11) O(2) C(16) 116.65(11) yes . . .
C(24) O(3) C(27) 116.25(10) yes . . .
C(28) O(4) C(33) 117.21(11) yes . . .
C(41) O(5) C(44) 112.23(10) yes . . .
C(45) O(6) C(50) 116.20(11) yes . . .
C(1) N(1) C(18) 110.82(11) yes . . .
C(1) N(1) C(35) 109.75(11) yes . . .
C(18) N(1) C(35) 108.81(12) yes . . .
C(2) N(2) C(3) 109.42(11) yes . . .
C(19) N(3) C(20) 110.38(11) yes . . .
C(36) N(4) C(37) 108.90(11) yes . . .
N(1) C(1) C(2) 112.14(12) yes . . .
N(2) C(2) C(1) 111.70(12) yes . . .
N(2) C(3) C(4) 112.99(11) yes . . .
C(3) C(4) C(5) 121.36(13) yes . . .
C(3) C(4) C(9) 120.95(14) yes . . .
C(5) C(4) C(9) 117.69(13) yes . . .
C(4) C(5) C(6) 121.56(13) yes . . .
C(5) C(6) C(7) 119.25(14) yes . . .
O(1) C(7) C(6) 118.09(12) yes . . .
O(1) C(7) C(8) 121.33(12) yes . . .
C(6) C(7) C(8) 120.52(13) yes . . .
C(7) C(8) C(9) 119.36(14) yes . . .
C(4) C(9) C(8) 121.54(14) yes . . .
O(1) C(10) C(11) 118.97(12) yes . . .
O(1) C(10) C(15) 120.56(12) yes . . .
C(11) C(10) C(15) 120.47(13) yes . . .
O(2) C(11) C(10) 116.20(12) yes . . .
O(2) C(11) C(12) 125.58(12) yes . . .
C(10) C(11) C(12) 118.22(13) yes . . .
C(11) C(12) C(13) 121.76(13) yes . . .
C(12) C(13) C(14) 119.56(12) yes . . .
C(12) C(13) C(17) 116.66(12) yes . . .
C(14) C(13) C(17) 123.69(12) yes . . .
C(13) C(14) C(15) 118.17(12) yes . . .
C(13) C(14) C(51) 123.95(12) yes . . .
C(15) C(14) C(51) 117.47(12) yes . . .
C(10) C(15) C(14) 121.64(13) yes . . .
C(13) C(17) C(31) 110.99(11) yes . . .
N(1) C(18) C(19) 115.42(13) yes . . .
N(3) C(19) C(18) 113.03(13) yes . . .
N(3) C(20) C(21) 111.62(12) yes . . .
C(20) C(21) C(22) 122.68(14) yes . . .
C(20) C(21) C(26) 119.54(14) yes . . .
C(22) C(21) C(26) 117.79(13) yes . . .
C(21) C(22) C(23) 121.32(14) yes . . .
C(22) C(23) C(24) 119.46(13) yes . . .
O(3) C(24) C(23) 116.72(12) yes . . .
O(3) C(24) C(25) 123.16(13) yes . . .
C(23) C(24) C(25) 120.11(13) yes . . .
C(24) C(25) C(26) 119.16(14) yes . . .
C(21) C(26) C(25) 121.86(14) yes . . .
O(3) C(27) C(28) 120.20(12) yes . . .
O(3) C(27) C(32) 119.71(12) yes . . .
C(28) C(27) C(32) 120.08(13) yes . . .
O(4) C(28) C(27) 116.65(12) yes . . .
O(4) C(28) C(29) 124.74(12) yes . . .
C(27) C(28) C(29) 118.60(13) yes . . .
C(28) C(29) C(30) 121.46(12) yes . . .
C(29) C(30) C(31) 119.51(12) yes . . .
C(29) C(30) C(34) 117.28(12) yes . . .
C(31) C(30) C(34) 123.21(12) yes . . .
C(17) C(31) C(30) 123.83(12) yes . . .
C(17) C(31) C(32) 117.63(12) yes . . .
C(30) C(31) C(32) 118.39(12) yes . . .
C(27) C(32) C(31) 121.75(12) yes . . .
C(30) C(34) C(48) 113.40(11) yes . . .
N(1) C(35) C(36) 112.24(12) yes . . .
N(4) C(36) C(35) 111.31(12) yes . . .
N(4) C(37) C(38) 115.87(12) yes . . .
C(37) C(38) C(39) 124.02(13) yes . . .
C(37) C(38) C(43) 117.78(13) yes . . .
C(39) C(38) C(43) 118.17(13) yes . . .
C(38) C(39) C(40) 120.40(13) yes . . .
C(39) C(40) C(41) 119.80(14) yes . . .
O(5) C(41) C(40) 119.60(12) yes . . .
O(5) C(41) C(42) 119.57(12) yes . . .
C(40) C(41) C(42) 120.83(13) yes . . .
C(41) C(42) C(43) 118.71(14) yes . . .
C(38) C(43) C(42) 122.06(14) yes . . .
O(5) C(44) C(45) 119.08(12) yes . . .
O(5) C(44) C(49) 120.51(12) yes . . .
C(45) C(44) C(49) 120.39(13) yes . . .
O(6) C(45) C(44) 116.80(12) yes . . .
O(6) C(45) C(46) 124.97(13) yes . . .
C(44) C(45) C(46) 118.23(13) yes . . .
C(45) C(46) C(47) 121.91(13) yes . . .
C(46) C(47) C(48) 119.58(12) yes . . .
C(46) C(47) C(51) 116.79(12) yes . . .
C(48) C(47) C(51) 123.52(12) yes . . .
C(34) C(48) C(47) 123.76(12) yes . . .
C(34) C(48) C(49) 118.22(12) yes . . .
C(47) C(48) C(49) 118.02(12) yes . . .
C(44) C(49) C(48) 121.83(13) yes . . .
C(14) C(51) C(47) 109.31(11) yes . . .
N(5) C(52) C(53) 179.4(2) yes . . .
N(6) C(54) C(55) 179.1(2) yes . . .
N(7) C(56) C(57) 179.2(2) yes . . .
H(64) O(7) H(65) 106.2 no . . .
H(66) O(8) H(67) 97.4 no . . .
C(2) N(2) H(5) 111.4 no . . .
C(3) N(2) H(5) 104.2 no . . .
C(19) N(3) H(23) 105.6 no . . .
C(20) N(3) H(23) 108.3 no . . .
C(36) N(4) H(41) 108.5 no . . .
C(37) N(4) H(41) 105.8 no . . .
N(1) C(1) H(1) 109.2 no . . .
N(1) C(1) H(2) 109.2 no . . .
C(2) C(1) H(1) 109.2 no . . .
C(2) C(1) H(2) 109.2 no . . .
H(1) C(1) H(2) 107.9 no . . .
N(2) C(2) H(3) 109.3 no . . .
N(2) C(2) H(4) 109.3 no . . .
C(1) C(2) H(3) 109.3 no . . .
C(1) C(2) H(4) 109.3 no . . .
H(3) C(2) H(4) 107.9 no . . .
N(2) C(3) H(6) 109.0 no . . .
N(2) C(3) H(7) 109.0 no . . .
C(4) C(3) H(6) 109.0 no . . .
C(4) C(3) H(7) 109.0 no . . .
H(6) C(3) H(7) 107.8 no . . .
C(4) C(5) H(8) 119.2 no . . .
C(6) C(5) H(8) 119.2 no . . .
C(5) C(6) H(9) 120.4 no . . .
C(7) C(6) H(9) 120.4 no . . .
C(7) C(8) H(10) 120.3 no . . .
C(9) C(8) H(10) 120.3 no . . .
C(4) C(9) H(11) 119.2 no . . .
C(8) C(9) H(11) 119.2 no . . .
C(11) C(12) H(12) 119.1 no . . .
C(13) C(12) H(12) 119.1 no . . .
C(10) C(15) H(13) 119.2 no . . .
C(14) C(15) H(13) 119.2 no . . .
O(2) C(16) H(14) 109.5 no . . .
O(2) C(16) H(15) 109.5 no . . .
O(2) C(16) H(16) 109.5 no . . .
H(14) C(16) H(15) 109.5 no . . .
H(14) C(16) H(16) 109.5 no . . .
H(15) C(16) H(16) 109.5 no . . .
C(13) C(17) H(17) 109.4 no . . .
C(13) C(17) H(18) 109.4 no . . .
C(31) C(17) H(17) 109.4 no . . .
C(31) C(17) H(18) 109.4 no . . .
H(17) C(17) H(18) 108.0 no . . .
N(1) C(18) H(19) 108.4 no . . .
N(1) C(18) H(20) 108.4 no . . .
C(19) C(18) H(19) 108.4 no . . .
C(19) C(18) H(20) 108.4 no . . .
H(19) C(18) H(20) 107.5 no . . .
N(3) C(19) H(21) 109.0 no . . .
N(3) C(19) H(22) 109.0 no . . .
C(18) C(19) H(21) 109.0 no . . .
C(18) C(19) H(22) 109.0 no . . .
H(21) C(19) H(22) 107.8 no . . .
N(3) C(20) H(24) 109.3 no . . .
N(3) C(20) H(25) 109.3 no . . .
C(21) C(20) H(24) 109.3 no . . .
C(21) C(20) H(25) 109.3 no . . .
H(24) C(20) H(25) 108.0 no . . .
C(21) C(22) H(26) 119.3 no . . .
C(23) C(22) H(26) 119.3 no . . .
C(22) C(23) H(27) 120.3 no . . .
C(24) C(23) H(27) 120.3 no . . .
C(24) C(25) H(28) 120.4 no . . .
C(26) C(25) H(28) 120.4 no . . .
C(21) C(26) H(29) 119.1 no . . .
C(25) C(26) H(29) 119.1 no . . .
C(28) C(29) H(30) 119.3 no . . .
C(30) C(29) H(30) 119.3 no . . .
C(27) C(32) H(31) 119.1 no . . .
C(31) C(32) H(31) 119.1 no . . .
O(4) C(33) H(32) 109.5 no . . .
O(4) C(33) H(33) 109.5 no . . .
O(4) C(33) H(34) 109.5 no . . .
H(32) C(33) H(33) 109.5 no . . .
H(32) C(33) H(34) 109.5 no . . .
H(33) C(33) H(34) 109.5 no . . .
C(30) C(34) H(35) 108.9 no . . .
C(30) C(34) H(36) 108.9 no . . .
C(48) C(34) H(35) 108.9 no . . .
C(48) C(34) H(36) 108.9 no . . .
H(35) C(34) H(36) 107.7 no . . .
N(1) C(35) H(37) 109.2 no . . .
N(1) C(35) H(38) 109.2 no . . .
C(36) C(35) H(37) 109.2 no . . .
C(36) C(35) H(38) 109.2 no . . .
H(37) C(35) H(38) 107.9 no . . .
N(4) C(36) H(39) 109.4 no . . .
N(4) C(36) H(40) 109.4 no . . .
C(35) C(36) H(39) 109.4 no . . .
C(35) C(36) H(40) 109.4 no . . .
H(39) C(36) H(40) 108.0 no . . .
N(4) C(37) H(42) 108.3 no . . .
N(4) C(37) H(43) 108.3 no . . .
C(38) C(37) H(42) 108.3 no . . .
C(38) C(37) H(43) 108.3 no . . .
H(42) C(37) H(43) 107.4 no . . .
C(38) C(39) H(44) 119.8 no . . .
C(40) C(39) H(44) 119.8 no . . .
C(39) C(40) H(45) 120.1 no . . .
C(41) C(40) H(45) 120.1 no . . .
C(41) C(42) H(46) 120.6 no . . .
C(43) C(42) H(46) 120.6 no . . .
C(38) C(43) H(47) 119.0 no . . .
C(42) C(43) H(47) 119.0 no . . .
C(45) C(46) H(48) 119.0 no . . .
C(47) C(46) H(48) 119.0 no . . .
C(44) C(49) H(49) 119.1 no . . .
C(48) C(49) H(49) 119.1 no . . .
O(6) C(50) H(50) 109.5 no . . .
O(6) C(50) H(51) 109.5 no . . .
O(6) C(50) H(52) 109.5 no . . .
H(50) C(50) H(51) 109.5 no . . .
H(50) C(50) H(52) 109.5 no . . .
H(51) C(50) H(52) 109.5 no . . .
C(14) C(51) H(53) 109.8 no . . .
C(14) C(51) H(54) 109.8 no . . .
C(47) C(51) H(53) 109.8 no . . .
C(47) C(51) H(54) 109.8 no . . .
H(53) C(51) H(54) 108.3 no . . .
C(52) C(53) H(55) 109.5 no . . .
C(52) C(53) H(56) 109.5 no . . .
C(52) C(53) H(57) 109.5 no . . .
H(55) C(53) H(56) 109.5 no . . .
H(55) C(53) H(57) 109.5 no . . .
H(56) C(53) H(57) 109.5 no . . .
C(54) C(55) H(58) 109.5 no . . .
C(54) C(55) H(59) 109.5 no . . .
C(54) C(55) H(60) 109.5 no . . .
H(58) C(55) H(59) 109.5 no . . .
H(58) C(55) H(60) 109.5 no . . .
H(59) C(55) H(60) 109.5 no . . .
C(56) C(57) H(61) 109.5 no . . .
C(56) C(57) H(62) 109.5 no . . .
C(56) C(57) H(63) 109.5 no . . .
H(61) C(57) H(62) 109.5 no . . .
H(61) C(57) H(63) 109.5 no . . .
H(62) C(57) H(63) 109.5 no . . .

loop_
_geom_bond_atom_site_label_1
_geom_bond_atom_site_label_2
_geom_bond_distance
_geom_bond_publ_flag
_geom_bond_site_symmetry_1
_geom_bond_site_symmetry_2
O(1) C(7) 1.3928(17) yes . .
O(1) C(10) 1.3977(17) yes . .
O(2) C(11) 1.3666(17) yes . .
O(2) C(16) 1.4296(17) yes . .
O(3) C(24) 1.3863(17) yes . .
O(3) C(27) 1.3966(16) yes . .
O(4) C(28) 1.3703(18) yes . .
O(4) C(33) 1.4339(19) yes . .
O(5) C(41) 1.4030(17) yes . .
O(5) C(44) 1.4016(17) yes . .
O(6) C(45) 1.3717(18) yes . .
O(6) C(50) 1.426(2) yes . .
N(1) C(1) 1.475(2) yes . .
N(1) C(18) 1.474(2) yes . .
N(1) C(35) 1.4787(19) yes . .
N(2) C(2) 1.4726(19) yes . .
N(2) C(3) 1.4746(19) yes . .
N(3) C(19) 1.468(2) yes . .
N(3) C(20) 1.4803(19) yes . .
N(4) C(36) 1.473(2) yes . .
N(4) C(37) 1.4601(19) yes . .
N(5) C(52) 1.150(2) yes . .
N(6) C(54) 1.147(3) yes . .
N(7) C(56) 1.137(2) yes . .
C(1) C(2) 1.517(2) yes . .
C(3) C(4) 1.507(2) yes . .
C(4) C(5) 1.391(2) yes . .
C(4) C(9) 1.391(2) yes . .
C(5) C(6) 1.389(2) yes . .
C(6) C(7) 1.383(2) yes . .
C(7) C(8) 1.382(2) yes . .
C(8) C(9) 1.387(2) yes . .
C(10) C(11) 1.400(2) yes . .
C(10) C(15) 1.373(2) yes . .
C(11) C(12) 1.383(2) yes . .
C(12) C(13) 1.4019(19) yes . .
C(13) C(14) 1.396(2) yes . .
C(13) C(17) 1.522(2) yes . .
C(14) C(15) 1.404(2) yes . .
C(14) C(51) 1.5214(19) yes . .
C(17) C(31) 1.520(2) yes . .
C(18) C(19) 1.510(2) yes . .
C(20) C(21) 1.507(2) yes . .
C(21) C(22) 1.389(2) yes . .
C(21) C(26) 1.385(2) yes . .
C(22) C(23) 1.386(2) yes . .
C(23) C(24) 1.388(2) yes . .
C(24) C(25) 1.383(2) yes . .
C(25) C(26) 1.387(2) yes . .
C(27) C(28) 1.3989(19) yes . .
C(27) C(32) 1.378(2) yes . .
C(28) C(29) 1.389(2) yes . .
C(29) C(30) 1.404(2) yes . .
C(30) C(31) 1.3967(19) yes . .
C(30) C(34) 1.525(2) yes . .
C(31) C(32) 1.402(2) yes . .
C(34) C(48) 1.523(2) yes . .
C(35) C(36) 1.507(2) yes . .
C(37) C(38) 1.511(2) yes . .
C(38) C(39) 1.395(2) yes . .
C(38) C(43) 1.389(2) yes . .
C(39) C(40) 1.393(2) yes . .
C(40) C(41) 1.381(2) yes . .
C(41) C(42) 1.383(2) yes . .
C(42) C(43) 1.384(2) yes . .
C(44) C(45) 1.397(2) yes . .
C(44) C(49) 1.376(2) yes . .
C(45) C(46) 1.384(2) yes . .
C(46) C(47) 1.399(2) yes . .
C(47) C(48) 1.399(2) yes . .
C(47) C(51) 1.521(2) yes . .
C(48) C(49) 1.4017(19) yes . .
C(52) C(53) 1.457(3) yes . .
C(54) C(55) 1.445(3) yes . .
C(56) C(57) 1.432(3) yes . .
C(1) H(1) 0.990 no . .
C(1) H(2) 0.990 no . .
C(2) H(3) 0.990 no . .
C(2) H(4) 0.990 no . .
C(3) H(6) 0.990 no . .
C(3) H(7) 0.990 no . .
C(5) H(8) 0.950 no . .
C(6) H(9) 0.950 no . .
C(8) H(10) 0.950 no . .
C(9) H(11) 0.950 no . .
C(12) H(12) 0.950 no . .
C(15) H(13) 0.950 no . .
C(16) H(14) 0.980 no . .
C(16) H(15) 0.980 no . .
C(16) H(16) 0.980 no . .
C(17) H(17) 0.990 no . .
C(17) H(18) 0.990 no . .
C(18) H(19) 0.990 no . .
C(18) H(20) 0.990 no . .
C(19) H(21) 0.990 no . .
C(19) H(22) 0.990 no . .
C(20) H(24) 0.990 no . .
C(20) H(25) 0.990 no . .
C(22) H(26) 0.950 no . .
C(23) H(27) 0.950 no . .
C(25) H(28) 0.950 no . .
C(26) H(29) 0.950 no . .
C(29) H(30) 0.950 no . .
C(32) H(31) 0.950 no . .
C(33) H(32) 0.980 no . .
C(33) H(33) 0.980 no . .
C(33) H(34) 0.980 no . .
C(34) H(35) 0.990 no . .
C(34) H(36) 0.990 no . .
C(35) H(37) 0.990 no . .
C(35) H(38) 0.990 no . .
C(36) H(39) 0.990 no . .
C(36) H(40) 0.990 no . .
C(37) H(42) 0.990 no . .
C(37) H(43) 0.990 no . .
C(39) H(44) 0.950 no . .
C(40) H(45) 0.950 no . .
C(42) H(46) 0.950 no . .
C(43) H(47) 0.950 no . .
C(46) H(48) 0.950 no . .
C(49) H(49) 0.950 no . .
C(50) H(50) 0.980 no . .
C(50) H(51) 0.980 no . .
C(50) H(52) 0.980 no . .
C(51) H(53) 0.990 no . .
C(51) H(54) 0.990 no . .
C(53) H(55) 0.980 no . .
C(53) H(56) 0.980 no . .
C(53) H(57) 0.980 no . .
C(55) H(58) 0.980 no . .
C(55) H(59) 0.980 no . .
C(55) H(60) 0.980 no . .
C(57) H(61) 0.980 no . .
C(57) H(62) 0.980 no . .
C(57) H(63) 0.980 no . .

loop_
_geom_contact_atom_site_label_1
_geom_contact_atom_site_label_2
_geom_contact_distance
_geom_contact_publ_flag
_geom_contact_site_symmetry_1
_geom_contact_site_symmetry_2
O(1) C(20) 3.3405(17) ? . 3_566
O(1) C(21) 3.5497(17) ? . 3_566
O(2) C(16) 3.5311(19) ? . 3_566
O(2) C(20) 3.4461(19) ? . 3_566
O(2) C(26) 3.4556(19) ? . 3_566
O(3) C(47) 3.4293(17) ? . 4_564
O(3) C(51) 3.4987(17) ? . 4_564
O(4) C(33) 3.559(2) ? . 3_666
O(4) C(37) 3.3667(19) ? . 3_666
O(4) C(43) 3.4843(19) ? . 3_666
O(5) C(55) 3.527(2) ? . 3_667
O(6) C(54) 3.184(2) ? . 3_667
O(6) C(55) 3.216(2) ? . 3_667
O(7) N(3) 3.1526(17) ? . 4_555
O(7) N(4) 2.9494(17) ? . .
O(7) C(20) 3.5216(19) ? . 4_555
O(7) C(22) 3.4262(18) ? . 4_555
O(7) C(29) 3.5182(17) ? . 2_646
O(7) C(33) 3.534(2) ? . 2_646
O(7) C(39) 3.5483(18) ? . .
O(7) C(49) 3.4949(18) ? . 2_646
O(8) N(2) 2.9126(16) ? . 4_655
O(8) N(7) 2.983(2) ? . 3_767
O(8) C(2) 3.3691(19) ? . 4_655
O(8) C(12) 3.4010(18) ? . 2_646
O(8) C(15) 3.5219(18) ? . 3_667
N(2) O(8) 2.9126(16) ? . 4_454
N(2) N(5) 3.455(2) ? . .
N(3) O(7) 3.1526(17) ? . 4_554
N(4) O(7) 2.9494(17) ? . .
N(4) N(5) 3.296(2) ? . .
N(5) N(2) 3.455(2) ? . .
N(5) N(4) 3.296(2) ? . .
N(5) C(9) 3.412(2) ? . .
N(5) C(26) 3.289(2) ? . .
N(5) C(37) 3.536(2) ? . .
N(5) C(38) 3.457(2) ? . .
N(6) C(17) 3.530(2) ? . 2_646
N(6) C(50) 3.415(2) ? . 3_667
N(7) O(8) 2.983(2) ? . 3_767
N(7) N(7) 3.532(2) ? . 3_767
N(7) C(1) 3.462(2) ? . 2_656
N(7) C(2) 3.521(2) ? . 2_656
N(7) C(50) 3.346(2) ? . 1_655
N(7) C(56) 3.275(2) ? . 3_767
N(7) C(57) 3.477(3) ? . 3_767
C(1) N(7) 3.462(2) ? . 2_646
C(2) O(8) 3.3691(19) ? . 4_454
C(2) N(7) 3.521(2) ? . 2_646
C(5) C(16) 3.281(2) ? . 3_566
C(6) C(16) 3.422(2) ? . 3_566
C(6) C(57) 3.596(2) ? . 1_455
C(7) C(56) 3.455(2) ? . 1_455
C(8) C(53) 3.577(2) ? . .
C(8) C(56) 3.491(2) ? . 1_455
C(9) N(5) 3.412(2) ? . .
C(9) C(52) 3.276(2) ? . .
C(12) O(8) 3.4010(18) ? . 2_656
C(15) O(8) 3.5219(18) ? . 3_667
C(16) O(2) 3.5311(19) ? . 3_566
C(16) C(5) 3.281(2) ? . 3_566
C(16) C(6) 3.422(2) ? . 3_566
C(16) C(16) 3.561(2) ? . 3_566
C(17) N(6) 3.530(2) ? . 2_656
C(17) C(57) 3.527(3) ? . 2_656
C(20) O(1) 3.3405(17) ? . 3_566
C(20) O(2) 3.4461(19) ? . 3_566
C(20) O(7) 3.5216(19) ? . 4_554
C(21) O(1) 3.5497(17) ? . 3_566
C(22) O(7) 3.4262(18) ? . 4_554
C(23) C(42) 3.579(2) ? . 3_666
C(23) C(43) 3.354(2) ? . 3_666
C(25) C(52) 3.504(2) ? . .
C(26) O(2) 3.4556(19) ? . 3_566
C(26) N(5) 3.289(2) ? . .
C(26) C(52) 3.389(2) ? . .
C(29) O(7) 3.5182(17) ? . 2_656
C(30) C(54) 3.594(2) ? . 2_656
C(30) C(55) 3.592(2) ? . 2_656
C(32) C(46) 3.595(2) ? . 4_564
C(33) O(4) 3.559(2) ? . 3_666
C(33) O(7) 3.534(2) ? . 2_656
C(34) C(54) 3.588(2) ? . 2_656
C(37) O(4) 3.3667(19) ? . 3_666
C(37) N(5) 3.536(2) ? . .
C(38) N(5) 3.457(2) ? . .
C(38) C(52) 3.417(2) ? . .
C(39) O(7) 3.5483(18) ? . .
C(39) C(52) 3.491(2) ? . .
C(41) C(54) 3.543(2) ? . .
C(42) C(23) 3.579(2) ? . 3_666
C(43) O(4) 3.4843(19) ? . 3_666
C(43) C(23) 3.354(2) ? . 3_666
C(46) C(32) 3.595(2) ? . 4_565
C(47) O(3) 3.4293(17) ? . 4_565
C(49) O(7) 3.4949(18) ? . 2_656
C(50) N(6) 3.415(2) ? . 3_667
C(50) N(7) 3.346(2) ? . 1_455
C(50) C(54) 3.436(2) ? . 3_667
C(51) O(3) 3.4987(17) ? . 4_565
C(52) C(9) 3.276(2) ? . .
C(52) C(25) 3.504(2) ? . .
C(52) C(26) 3.389(2) ? . .
C(52) C(38) 3.417(2) ? . .
C(52) C(39) 3.491(2) ? . .
C(53) C(8) 3.577(2) ? . .
C(54) O(6) 3.184(2) ? . 3_667
C(54) C(30) 3.594(2) ? . 2_646
C(54) C(34) 3.588(2) ? . 2_646
C(54) C(41) 3.543(2) ? . .
C(54) C(50) 3.436(2) ? . 3_667
C(55) O(5) 3.527(2) ? . 3_667
C(55) O(6) 3.216(2) ? . 3_667
C(55) C(30) 3.592(2) ? . 2_646
C(56) N(7) 3.275(2) ? . 3_767
C(56) C(7) 3.455(2) ? . 1_655
C(56) C(8) 3.491(2) ? . 1_655
C(56) C(56) 3.401(2) ? . 3_767
C(57) N(7) 3.477(3) ? . 3_767
C(57) C(6) 3.596(2) ? . 1_655
C(57) C(17) 3.527(3) ? . 2_646
O(1) H(3) 3.006 ? . 2_556
O(1) H(7) 3.433 ? . 2_556
O(1) H(24) 2.856 ? . 3_566
O(1) H(25) 3.192 ? . 3_566
O(2) H(15) 2.821 ? . 3_566
O(2) H(16) 3.479 ? . 3_566
O(2) H(24) 2.554 ? . 3_566
O(2) H(29) 2.960 ? . 3_566
O(3) H(42) 3.435 ? . 3_666
O(3) H(43) 3.258 ? . 3_666
O(3) H(47) 2.862 ? . 3_666
O(3) H(53) 3.243 ? . 4_564
O(3) H(54) 3.282 ? . 4_564
O(4) H(32) 2.923 ? . 3_666
O(4) H(33) 3.446 ? . 3_666
O(4) H(42) 2.467 ? . 3_666
O(4) H(43) 3.570 ? . 3_666
O(4) H(47) 2.670 ? . 3_666
O(4) H(55) 3.357 ? . .
O(5) H(39) 2.730 ? . 2_656
O(5) H(56) 3.489 ? . .
O(5) H(58) 2.693 ? . 3_667
O(5) H(59) 3.535 ? . 3_667
O(5) H(60) 3.410 ? . .
O(6) H(19) 3.326 ? . 4_555
O(6) H(58) 2.844 ? . 3_667
O(6) H(59) 3.145 ? . 3_667
O(7) H(25) 3.255 ? . 4_555
O(7) H(26) 3.025 ? . 4_555
O(7) H(30) 2.578 ? . 2_646
O(7) H(33) 3.138 ? . 2_646
O(7) H(34) 3.011 ? . 2_646
O(7) H(35) 3.280 ? . 2_646
O(7) H(38) 3.339 ? . .
O(7) H(39) 3.418 ? . .
O(7) H(41) 3.529 ? . .
O(7) H(43) 3.517 ? . .
O(7) H(44) 2.838 ? . .
O(7) H(46) 2.923 ? . 2_646
O(7) H(49) 2.559 ? . 2_646
O(7) H(64) 0.871 ? . .
O(7) H(65) 0.875 ? . .
O(8) H(2) 3.119 ? . 4_655
O(8) H(3) 3.080 ? . 4_655
O(8) H(5) 3.562 ? . 4_655
O(8) H(7) 3.578 ? . 4_655
O(8) H(8) 2.903 ? . 4_655
O(8) H(12) 2.581 ? . 2_646
O(8) H(13) 2.635 ? . 3_667
O(8) H(14) 2.992 ? . 2_646
O(8) H(17) 3.031 ? . 2_646
O(8) H(31) 3.044 ? . 2_646
O(8) H(48) 2.813 ? . 3_667
O(8) H(50) 3.400 ? . 3_667
O(8) H(54) 2.972 ? . 3_667
O(8) H(61) 3.121 ? . .
O(8) H(66) 0.909 ? . .
O(8) H(67) 0.917 ? . .
N(1) H(5) 2.807 ? . .
N(1) H(23) 2.881 ? . .
N(1) H(41) 2.686 ? . .
N(2) H(5) 0.970 ? . .
N(2) H(14) 2.999 ? . 3_566
N(2) H(41) 3.549 ? . .
N(2) H(66) 3.086 ? . 4_454
N(2) H(67) 2.007 ? . 4_454
N(3) H(23) 0.969 ? . .
N(3) H(34) 3.110 ? . 3_666
N(3) H(64) 3.549 ? . 4_554
N(3) H(65) 2.287 ? . 4_554
N(4) H(41) 0.913 ? . .
N(4) H(49) 3.460 ? . 2_646
N(4) H(64) 2.097 ? . .
N(4) H(65) 3.415 ? . .
N(5) H(5) 2.531 ? . .
N(5) H(6) 3.527 ? . .
N(5) H(11) 3.164 ? . .
N(5) H(23) 2.827 ? . .
N(5) H(29) 2.667 ? . .
N(5) H(32) 3.522 ? . 3_666
N(5) H(41) 2.451 ? . .
N(5) H(42) 3.378 ? . .
N(6) H(17) 3.583 ? . 2_646
N(6) H(18) 2.818 ? . 2_646
N(6) H(26) 3.418 ? . 3_666
N(6) H(27) 2.939 ? . 3_666
N(6) H(36) 2.952 ? . 2_646
N(6) H(37) 3.131 ? . 2_656
N(6) H(38) 3.322 ? . 2_656
N(6) H(50) 3.213 ? . 3_667
N(6) H(51) 3.002 ? . 3_667
N(6) H(63) 3.511 ? . .
N(7) H(1) 3.129 ? . 2_656
N(7) H(2) 3.221 ? . 2_656
N(7) H(3) 2.792 ? . 2_656
N(7) H(10) 3.536 ? . 1_655
N(7) H(13) 3.280 ? . 1_655
N(7) H(50) 3.343 ? . 1_655
N(7) H(51) 3.573 ? . 1_655
N(7) H(52) 2.655 ? . 1_655
N(7) H(61) 2.827 ? . 3_767
N(7) H(66) 2.075 ? . 3_767
N(7) H(67) 3.241 ? . 3_767
C(1) H(5) 2.639 ? . .
C(1) H(51) 3.267 ? . 4_554
C(1) H(66) 3.362 ? . 4_454
C(1) H(67) 3.116 ? . 4_454
C(2) H(5) 2.037 ? . .
C(2) H(25) 3.154 ? . 4_555
C(2) H(41) 3.506 ? . .
C(2) H(66) 3.120 ? . 4_454
C(2) H(67) 2.628 ? . 4_454
C(3) H(5) 1.954 ? . .
C(3) H(21) 2.990 ? . 4_555
C(3) H(25) 3.116 ? . 4_555
C(3) H(67) 2.911 ? . 4_454
C(4) H(5) 2.621 ? . .
C(4) H(14) 3.432 ? . 3_566
C(4) H(15) 3.540 ? . 3_566
C(4) H(21) 3.496 ? . 4_555
C(4) H(62) 2.962 ? . 1_455
C(4) H(67) 3.441 ? . 4_454
C(5) H(5) 3.394 ? . .
C(5) H(14) 3.054 ? . 3_566
C(5) H(15) 3.128 ? . 3_566
C(5) H(16) 3.105 ? . 3_566
C(5) H(54) 3.106 ? . 2_546
C(5) H(62) 2.870 ? . 1_455
C(5) H(67) 3.236 ? . 4_454
C(6) H(14) 3.590 ? . 3_566
C(6) H(15) 3.068 ? . 3_566
C(6) H(16) 3.076 ? . 3_566
C(6) H(62) 2.944 ? . 1_455
C(6) H(63) 3.561 ? . 1_455
C(7) H(15) 3.420 ? . 3_566
C(7) H(62) 3.082 ? . 1_455
C(8) H(56) 3.421 ? . .
C(8) H(57) 3.152 ? . .
C(8) H(62) 3.115 ? . 1_455
C(9) H(5) 3.352 ? . .
C(9) H(21) 3.386 ? . 4_555
C(9) H(56) 3.457 ? . .
C(9) H(57) 3.546 ? . .
C(9) H(62) 3.046 ? . 1_455
C(10) H(7) 3.122 ? . 2_556
C(10) H(24) 2.979 ? . 3_566
C(11) H(24) 2.836 ? . 3_566
C(11) H(57) 3.465 ? . .
C(12) H(57) 3.488 ? . .
C(13) H(61) 3.549 ? . 2_656
C(13) H(63) 3.509 ? . 2_656
C(14) H(7) 3.516 ? . 2_556
C(14) H(8) 3.259 ? . 2_556
C(15) H(3) 3.592 ? . 2_556
C(15) H(7) 2.876 ? . 2_556
C(15) H(8) 3.436 ? . 2_556
C(15) H(66) 3.456 ? . 3_667
C(15) H(67) 3.600 ? . 3_667
C(16) H(8) 3.298 ? . 3_566
C(16) H(9) 3.534 ? . 3_566
C(16) H(15) 3.017 ? . 3_566
C(16) H(24) 3.370 ? . 3_566
C(16) H(29) 3.097 ? . 3_566
C(16) H(67) 3.437 ? . 2_656
C(17) H(50) 3.147 ? . 4_564
C(17) H(61) 3.325 ? . 2_656
C(17) H(63) 2.969 ? . 2_656
C(18) H(23) 2.616 ? . .
C(18) H(45) 3.120 ? . 4_554
C(18) H(51) 3.473 ? . 4_554
C(19) H(6) 3.173 ? . 4_554
C(19) H(23) 1.965 ? . .
C(19) H(65) 3.182 ? . 4_554
C(20) H(4) 3.462 ? . 4_554
C(20) H(6) 3.396 ? . 4_554
C(20) H(7) 3.444 ? . 4_554
C(20) H(23) 2.007 ? . .
C(20) H(65) 2.796 ? . 4_554
C(21) H(9) 2.999 ? . 3_566
C(21) H(23) 2.602 ? . .
C(21) H(65) 3.172 ? . 4_554
C(22) H(9) 3.016 ? . 3_566
C(22) H(46) 3.334 ? . 3_666
C(22) H(65) 3.233 ? . 4_554
C(23) H(9) 3.148 ? . 3_566
C(23) H(46) 3.225 ? . 3_666
C(23) H(47) 2.790 ? . 3_666
C(23) H(53) 3.295 ? . 4_564
C(24) H(9) 3.282 ? . 3_566
C(24) H(47) 2.995 ? . 3_666
C(24) H(53) 3.493 ? . 4_564
C(25) H(9) 3.196 ? . 3_566
C(25) H(32) 3.401 ? . 3_666
C(25) H(55) 3.340 ? . .
C(25) H(57) 3.434 ? . .
C(26) H(9) 3.031 ? . 3_566
C(26) H(15) 3.463 ? . 3_566
C(26) H(23) 2.828 ? . .
C(26) H(32) 3.484 ? . 3_666
C(27) H(42) 3.576 ? . 3_666
C(27) H(55) 3.509 ? . .
C(27) H(59) 3.565 ? . 2_656
C(28) H(42) 3.122 ? . 3_666
C(28) H(55) 2.962 ? . .
C(28) H(59) 3.552 ? . 2_656
C(29) H(55) 2.920 ? . .
C(29) H(59) 3.242 ? . 2_656
C(30) H(55) 3.372 ? . .
C(30) H(59) 3.038 ? . 2_656
C(31) H(50) 3.589 ? . 4_564
C(31) H(59) 3.127 ? . 2_656
C(32) H(48) 3.406 ? . 4_564
C(32) H(59) 3.348 ? . 2_656
C(33) H(32) 3.198 ? . 3_666
C(33) H(42) 2.894 ? . 3_666
C(33) H(47) 3.510 ? . 3_666
C(33) H(65) 3.423 ? . 2_656
C(34) H(43) 3.089 ? . 2_656
C(35) H(41) 2.590 ? . .
C(35) H(64) 3.324 ? . .
C(36) H(41) 1.964 ? . .
C(36) H(49) 3.475 ? . 2_646
C(36) H(64) 2.874 ? . .
C(37) H(35) 3.140 ? . 2_646
C(37) H(41) 1.922 ? . .
C(37) H(49) 3.499 ? . 2_646
C(37) H(64) 2.914 ? . .
C(38) H(35) 3.026 ? . 2_646
C(38) H(41) 2.671 ? . .
C(38) H(64) 3.374 ? . .
C(39) H(35) 3.298 ? . 2_646
C(39) H(41) 2.994 ? . .
C(39) H(56) 3.342 ? . .
C(39) H(60) 3.318 ? . .
C(39) H(64) 3.100 ? . .
C(39) H(65) 3.533 ? . .
C(40) H(19) 3.510 ? . 4_555
C(40) H(20) 3.403 ? . 4_555
C(40) H(56) 2.965 ? . .
C(40) H(60) 2.761 ? . .
C(41) H(56) 2.912 ? . .
C(41) H(60) 3.071 ? . .
C(42) H(27) 3.109 ? . 3_666
C(42) H(55) 3.460 ? . .
C(42) H(56) 3.227 ? . .
C(43) H(27) 2.897 ? . 3_666
C(43) H(35) 3.549 ? . 2_646
C(43) H(55) 3.535 ? . .
C(43) H(56) 3.536 ? . .
C(44) H(39) 2.934 ? . 2_656
C(44) H(56) 2.988 ? . .
C(44) H(58) 3.215 ? . 3_667
C(44) H(59) 3.442 ? . 3_667
C(45) H(56) 3.277 ? . .
C(45) H(58) 3.288 ? . 3_667
C(45) H(59) 3.243 ? . 3_667
C(46) H(31) 3.068 ? . 4_565
C(47) H(31) 3.459 ? . 4_565
C(48) H(43) 2.953 ? . 2_656
C(48) H(56) 3.552 ? . .
C(49) H(39) 2.927 ? . 2_656
C(49) H(43) 2.842 ? . 2_656
C(49) H(55) 3.531 ? . .
C(49) H(56) 3.145 ? . .
C(49) H(64) 3.524 ? . 2_656
C(50) H(1) 3.379 ? . 4_555
C(50) H(17) 3.319 ? . 4_565
C(50) H(19) 3.192 ? . 4_555
C(51) H(8) 2.978 ? . 2_556
C(51) H(31) 3.556 ? . 4_565
C(52) H(5) 3.486 ? . .
C(52) H(11) 2.985 ? . .
C(52) H(28) 3.110 ? . .
C(52) H(29) 2.885 ? . .
C(52) H(32) 3.485 ? . 3_666
C(52) H(41) 3.290 ? . .
C(53) H(10) 3.241 ? . .
C(53) H(11) 3.352 ? . .
C(53) H(28) 2.915 ? . .
C(54) H(18) 3.244 ? . 2_646
C(54) H(35) 3.531 ? . 2_646
C(54) H(36) 3.097 ? . 2_646
C(54) H(37) 3.370 ? . 2_656
C(54) H(50) 3.264 ? . 3_667
C(54) H(51) 3.272 ? . 3_667
C(55) H(39) 3.466 ? . 4_555
C(55) H(40) 3.464 ? . 4_555
C(56) H(1) 3.295 ? . 2_656
C(56) H(3) 3.288 ? . 2_656
C(56) H(52) 3.097 ? . 1_655
C(56) H(61) 3.578 ? . 3_767
C(56) H(66) 3.200 ? . 3_767
C(57) H(17) 3.027 ? . 2_646
C(57) H(18) 3.353 ? . 2_646
C(57) H(50) 3.593 ? . 3_667
H(1) N(7) 3.129 ? . 2_646
H(1) C(50) 3.379 ? . 4_554
H(1) C(56) 3.295 ? . 2_646
H(1) H(5) 3.583 ? . .
H(1) H(51) 2.421 ? . 4_554
H(1) H(63) 3.590 ? . 2_646
H(2) O(8) 3.119 ? . 4_454
H(2) N(7) 3.221 ? . 2_646
H(2) H(5) 2.734 ? . .
H(2) H(51) 3.502 ? . 4_554
H(2) H(61) 3.167 ? . 4_454
H(2) H(66) 2.817 ? . 4_454
H(2) H(67) 2.624 ? . 4_454
H(3) O(1) 3.006 ? . 2_546
H(3) O(8) 3.080 ? . 4_454
H(3) N(7) 2.792 ? . 2_646
H(3) C(15) 3.592 ? . 2_546
H(3) C(56) 3.288 ? . 2_646
H(3) H(5) 2.829 ? . .
H(3) H(13) 3.052 ? . 2_546
H(3) H(25) 3.034 ? . 4_555
H(3) H(66) 2.659 ? . 4_454
H(3) H(67) 2.530 ? . 4_454
H(4) C(20) 3.462 ? . 4_555
H(4) H(5) 2.387 ? . .
H(4) H(25) 2.480 ? . 4_555
H(4) H(26) 2.996 ? . 4_555
H(4) H(41) 2.992 ? . .
H(4) H(64) 3.222 ? . .
H(4) H(67) 3.546 ? . 4_454
H(5) O(8) 3.562 ? . 4_454
H(5) N(1) 2.807 ? . .
H(5) N(2) 0.970 ? . .
H(5) N(5) 2.531 ? . .
H(5) C(1) 2.639 ? . .
H(5) C(2) 2.037 ? . .
H(5) C(3) 1.954 ? . .
H(5) C(4) 2.621 ? . .
H(5) C(5) 3.394 ? . .
H(5) C(9) 3.352 ? . .
H(5) C(52) 3.486 ? . .
H(5) H(1) 3.583 ? . .
H(5) H(2) 2.734 ? . .
H(5) H(3) 2.829 ? . .
H(5) H(4) 2.387 ? . .
H(5) H(6) 2.238 ? . .
H(5) H(7) 2.768 ? . .
H(5) H(8) 3.502 ? . .
H(5) H(11) 3.432 ? . .
H(5) H(14) 2.795 ? . 3_566
H(5) H(22) 3.386 ? . .
H(5) H(23) 3.311 ? . .
H(5) H(41) 2.915 ? . .
H(5) H(67) 2.652 ? . 4_454
H(6) N(5) 3.527 ? . .
H(6) C(19) 3.173 ? . 4_555
H(6) C(20) 3.396 ? . 4_555
H(6) H(5) 2.238 ? . .
H(6) H(21) 2.257 ? . 4_555
H(6) H(22) 3.498 ? . 4_555
H(6) H(25) 2.623 ? . 4_555
H(6) H(41) 3.354 ? . .
H(7) O(1) 3.433 ? . 2_546
H(7) O(8) 3.578 ? . 4_454
H(7) C(10) 3.122 ? . 2_546
H(7) C(14) 3.516 ? . 2_546
H(7) C(15) 2.876 ? . 2_546
H(7) C(20) 3.444 ? . 4_555
H(7) H(5) 2.768 ? . .
H(7) H(13) 2.828 ? . 2_546
H(7) H(21) 3.010 ? . 4_555
H(7) H(24) 3.251 ? . 4_555
H(7) H(25) 2.772 ? . 4_555
H(7) H(67) 2.936 ? . 4_454
H(8) O(8) 2.903 ? . 4_454
H(8) C(14) 3.259 ? . 2_546
H(8) C(15) 3.436 ? . 2_546
H(8) C(16) 3.298 ? . 3_566
H(8) C(51) 2.978 ? . 2_546
H(8) H(5) 3.502 ? . .
H(8) H(13) 3.193 ? . 2_546
H(8) H(14) 2.953 ? . 3_566
H(8) H(15) 3.424 ? . 3_566
H(8) H(16) 2.989 ? . 3_566
H(8) H(53) 3.182 ? . 2_546
H(8) H(54) 2.248 ? . 2_546
H(8) H(62) 3.341 ? . 1_455
H(8) H(67) 2.609 ? . 4_454
H(9) C(16) 3.534 ? . 3_566
H(9) C(21) 2.999 ? . 3_566
H(9) C(22) 3.016 ? . 3_566
H(9) C(23) 3.148 ? . 3_566
H(9) C(24) 3.282 ? . 3_566
H(9) C(25) 3.196 ? . 3_566
H(9) C(26) 3.031 ? . 3_566
H(9) H(15) 3.334 ? . 3_566
H(9) H(16) 2.945 ? . 3_566
H(9) H(26) 3.492 ? . 3_566
H(9) H(29) 3.495 ? . 3_566
H(9) H(54) 3.500 ? . 2_546
H(9) H(62) 3.450 ? . 1_455
H(10) N(7) 3.536 ? . 1_455
H(10) C(53) 3.241 ? . .
H(10) H(56) 2.938 ? . .
H(10) H(57) 2.804 ? . .
H(11) N(5) 3.164 ? . .
H(11) C(52) 2.985 ? . .
H(11) C(53) 3.352 ? . .
H(11) H(5) 3.432 ? . .
H(11) H(19) 3.513 ? . 4_555
H(11) H(21) 2.854 ? . 4_555
H(11) H(56) 2.995 ? . .
H(11) H(57) 3.499 ? . .
H(11) H(62) 3.597 ? . 1_455
H(12) O(8) 2.581 ? . 2_656
H(12) H(66) 3.276 ? . 2_656
H(12) H(67) 2.909 ? . 2_656
H(13) O(8) 2.635 ? . 3_667
H(13) N(7) 3.280 ? . 1_455
H(13) H(3) 3.052 ? . 2_556
H(13) H(7) 2.828 ? . 2_556
H(13) H(8) 3.193 ? . 2_556
H(13) H(66) 2.513 ? . 3_667
H(13) H(67) 2.796 ? . 3_667
H(14) O(8) 2.992 ? . 2_656
H(14) N(2) 2.999 ? . 3_566
H(14) C(4) 3.432 ? . 3_566
H(14) C(5) 3.054 ? . 3_566
H(14) C(6) 3.590 ? . 3_566
H(14) H(5) 2.795 ? . 3_566
H(14) H(8) 2.953 ? . 3_566
H(14) H(22) 3.511 ? . 3_566
H(14) H(24) 3.211 ? . 3_566
H(14) H(29) 3.206 ? . 3_566
H(14) H(67) 2.561 ? . 2_656
H(15) O(2) 2.821 ? . 3_566
H(15) C(4) 3.540 ? . 3_566
H(15) C(5) 3.128 ? . 3_566
H(15) C(6) 3.068 ? . 3_566
H(15) C(7) 3.420 ? . 3_566
H(15) C(16) 3.017 ? . 3_566
H(15) C(26) 3.463 ? . 3_566
H(15) H(8) 3.424 ? . 3_566
H(15) H(9) 3.334 ? . 3_566
H(15) H(15) 2.729 ? . 3_566
H(15) H(16) 3.006 ? . 3_566
H(15) H(29) 2.657 ? . 3_566
H(16) O(2) 3.479 ? . 3_566
H(16) C(5) 3.105 ? . 3_566
H(16) C(6) 3.076 ? . 3_566
H(16) H(8) 2.989 ? . 3_566
H(16) H(9) 2.945 ? . 3_566
H(16) H(15) 3.006 ? . 3_566
H(16) H(67) 3.520 ? . 2_656
H(17) O(8) 3.031 ? . 2_656
H(17) N(6) 3.583 ? . 2_656
H(17) C(50) 3.319 ? . 4_564
H(17) C(57) 3.027 ? . 2_656
H(17) H(48) 3.427 ? . 4_564
H(17) H(50) 2.356 ? . 4_564
H(17) H(61) 2.643 ? . 2_656
H(17) H(62) 3.475 ? . 2_656
H(17) H(63) 2.584 ? . 2_656
H(17) H(66) 3.188 ? . 2_656
H(18) N(6) 2.818 ? . 2_656
H(18) C(54) 3.244 ? . 2_656
H(18) C(57) 3.353 ? . 2_656
H(18) H(27) 3.593 ? . 4_565
H(18) H(50) 3.285 ? . 4_564
H(18) H(61) 3.428 ? . 2_656
H(18) H(62) 3.591 ? . 2_656
H(18) H(63) 2.598 ? . 2_656
H(19) O(6) 3.326 ? . 4_554
H(19) C(40) 3.510 ? . 4_554
H(19) C(50) 3.192 ? . 4_554
H(19) H(11) 3.513 ? . 4_554
H(19) H(23) 3.546 ? . .
H(19) H(45) 2.623 ? . 4_554
H(19) H(51) 2.602 ? . 4_554
H(19) H(52) 3.266 ? . 4_554
H(20) C(40) 3.403 ? . 4_554
H(20) H(23) 2.725 ? . .
H(20) H(44) 3.218 ? . 4_554
H(20) H(45) 2.733 ? . 4_554
H(20) H(60) 3.162 ? . 4_554
H(20) H(65) 3.281 ? . 4_554
H(21) C(3) 2.990 ? . 4_554
H(21) C(4) 3.496 ? . 4_554
H(21) C(9) 3.386 ? . 4_554
H(21) H(6) 2.257 ? . 4_554
H(21) H(7) 3.010 ? . 4_554
H(21) H(11) 2.854 ? . 4_554
H(21) H(23) 2.775 ? . .
H(21) H(44) 3.019 ? . 4_554
H(21) H(45) 3.499 ? . 4_554
H(21) H(65) 3.112 ? . 4_554
H(22) H(5) 3.386 ? . .
H(22) H(6) 3.498 ? . 4_554
H(22) H(14) 3.511 ? . 3_566
H(22) H(23) 2.268 ? . .
H(23) N(1) 2.881 ? . .
H(23) N(3) 0.969 ? . .
H(23) N(5) 2.827 ? . .
H(23) C(18) 2.616 ? . .
H(23) C(19) 1.965 ? . .
H(23) C(20) 2.007 ? . .
H(23) C(21) 2.602 ? . .
H(23) C(26) 2.828 ? . .
H(23) H(5) 3.311 ? . .
H(23) H(19) 3.546 ? . .
H(23) H(20) 2.725 ? . .
H(23) H(21) 2.775 ? . .
H(23) H(22) 2.268 ? . .
H(23) H(24) 2.346 ? . .
H(23) H(25) 2.809 ? . .
H(23) H(29) 2.599 ? . .
H(23) H(32) 3.563 ? . 3_666
H(23) H(34) 2.851 ? . 3_666
H(23) H(40) 3.444 ? . .
H(23) H(41) 3.405 ? . .
H(23) H(65) 2.940 ? . 4_554
H(24) O(1) 2.856 ? . 3_566
H(24) O(2) 2.554 ? . 3_566
H(24) C(10) 2.979 ? . 3_566
H(24) C(11) 2.836 ? . 3_566
H(24) C(16) 3.370 ? . 3_566
H(24) H(7) 3.251 ? . 4_554
H(24) H(14) 3.211 ? . 3_566
H(24) H(23) 2.346 ? . .
H(25) O(1) 3.192 ? . 3_566
H(25) O(7) 3.255 ? . 4_554
H(25) C(2) 3.154 ? . 4_554
H(25) C(3) 3.116 ? . 4_554
H(25) H(3) 3.034 ? . 4_554
H(25) H(4) 2.480 ? . 4_554
H(25) H(6) 2.623 ? . 4_554
H(25) H(7) 2.772 ? . 4_554
H(25) H(23) 2.809 ? . .
H(25) H(64) 3.312 ? . 4_554
H(25) H(65) 2.641 ? . 4_554
H(26) O(7) 3.025 ? . 4_554
H(26) N(6) 3.418 ? . 3_666
H(26) H(4) 2.996 ? . 4_554
H(26) H(9) 3.492 ? . 3_566
H(26) H(38) 2.915 ? . 4_554
H(26) H(46) 3.102 ? . 3_666
H(26) H(64) 3.230 ? . 4_554
H(26) H(65) 2.962 ? . 4_554
H(27) N(6) 2.939 ? . 3_666
H(27) C(42) 3.109 ? . 3_666
H(27) C(43) 2.897 ? . 3_666
H(27) H(18) 3.593 ? . 4_564
H(27) H(36) 2.780 ? . 4_564
H(27) H(46) 2.936 ? . 3_666
H(27) H(47) 2.553 ? . 3_666
H(27) H(53) 2.877 ? . 4_564
H(28) C(52) 3.110 ? . .
H(28) C(53) 2.915 ? . .
H(28) H(55) 2.689 ? . .
H(28) H(57) 2.601 ? . .
H(29) O(2) 2.960 ? . 3_566
H(29) N(5) 2.667 ? . .
H(29) C(16) 3.097 ? . 3_566
H(29) C(52) 2.885 ? . .
H(29) H(9) 3.495 ? . 3_566
H(29) H(14) 3.206 ? . 3_566
H(29) H(15) 2.657 ? . 3_566
H(29) H(23) 2.599 ? . .
H(29) H(57) 3.570 ? . .
H(30) O(7) 2.578 ? . 2_656
H(30) H(55) 3.164 ? . .
H(30) H(64) 3.217 ? . 2_656
H(30) H(65) 2.908 ? . 2_656
H(31) O(8) 3.044 ? . 2_656
H(31) C(46) 3.068 ? . 4_564
H(31) C(47) 3.459 ? . 4_564
H(31) C(51) 3.556 ? . 4_564
H(31) H(48) 2.715 ? . 4_564
H(31) H(50) 3.274 ? . 4_564
H(31) H(54) 2.860 ? . 4_564
H(32) O(4) 2.923 ? . 3_666
H(32) N(5) 3.522 ? . 3_666
H(32) C(25) 3.401 ? . 3_666
H(32) C(26) 3.484 ? . 3_666
H(32) C(33) 3.198 ? . 3_666
H(32) C(52) 3.485 ? . 3_666
H(32) H(23) 3.563 ? . 3_666
H(32) H(32) 2.994 ? . 3_666
H(32) H(33) 3.119 ? . 3_666
H(32) H(42) 2.980 ? . 3_666
H(32) H(47) 3.266 ? . 3_666
H(32) H(55) 3.403 ? . 3_666
H(33) O(4) 3.446 ? . 3_666
H(33) O(7) 3.138 ? . 2_656
H(33) H(32) 3.119 ? . 3_666
H(33) H(55) 3.140 ? . .
H(33) H(65) 3.246 ? . 2_656
H(34) O(7) 3.011 ? . 2_656
H(34) N(3) 3.110 ? . 3_666
H(34) H(23) 2.851 ? . 3_666
H(34) H(40) 3.130 ? . 3_666
H(34) H(42) 2.703 ? . 3_666
H(34) H(65) 2.731 ? . 2_656
H(35) O(7) 3.280 ? . 2_656
H(35) C(37) 3.140 ? . 2_656
H(35) C(38) 3.026 ? . 2_656
H(35) C(39) 3.298 ? . 2_656
H(35) C(43) 3.549 ? . 2_656
H(35) C(54) 3.531 ? . 2_656
H(35) H(43) 2.489 ? . 2_656
H(35) H(44) 3.478 ? . 2_656
H(35) H(60) 3.283 ? . 2_656
H(35) H(64) 3.305 ? . 2_656
H(36) N(6) 2.952 ? . 2_656
H(36) C(54) 3.097 ? . 2_656
H(36) H(27) 2.780 ? . 4_565
H(36) H(43) 3.391 ? . 2_656
H(37) N(6) 3.131 ? . 2_646
H(37) C(54) 3.370 ? . 2_646
H(37) H(41) 3.519 ? . .
H(37) H(45) 3.581 ? . 4_554
H(37) H(51) 3.013 ? . 4_554
H(37) H(58) 3.410 ? . 4_554
H(37) H(60) 3.508 ? . 4_554
H(38) O(7) 3.339 ? . .
H(38) N(6) 3.322 ? . 2_646
H(38) H(26) 2.915 ? . 4_555
H(38) H(41) 2.782 ? . .
H(38) H(64) 2.798 ? . .
H(39) O(5) 2.730 ? . 2_646
H(39) O(7) 3.418 ? . .
H(39) C(44) 2.934 ? . 2_646
H(39) C(49) 2.927 ? . 2_646
H(39) C(55) 3.466 ? . 4_554
H(39) H(41) 2.759 ? . .
H(39) H(49) 2.696 ? . 2_646
H(39) H(58) 3.104 ? . 4_554
H(39) H(59) 3.161 ? . 4_554
H(39) H(60) 3.585 ? . 4_554
H(39) H(64) 2.845 ? . .
H(40) C(55) 3.464 ? . 4_554
H(40) H(23) 3.444 ? . .
H(40) H(34) 3.130 ? . 3_666
H(40) H(41) 2.302 ? . .
H(40) H(58) 3.499 ? . 4_554
H(40) H(59) 3.112 ? . 4_554
H(40) H(60) 3.218 ? . 4_554
H(41) O(7) 3.529 ? . .
H(41) N(1) 2.686 ? . .
H(41) N(2) 3.549 ? . .
H(41) N(4) 0.913 ? . .
H(41) N(5) 2.451 ? . .
H(41) C(2) 3.506 ? . .
H(41) C(35) 2.590 ? . .
H(41) C(36) 1.964 ? . .
H(41) C(37) 1.922 ? . .
H(41) C(38) 2.671 ? . .
H(41) C(39) 2.994 ? . .
H(41) C(52) 3.290 ? . .
H(41) H(4) 2.992 ? . .
H(41) H(5) 2.915 ? . .
H(41) H(6) 3.354 ? . .
H(41) H(23) 3.405 ? . .
H(41) H(37) 3.519 ? . .
H(41) H(38) 2.782 ? . .
H(41) H(39) 2.759 ? . .
H(41) H(40) 2.302 ? . .
H(41) H(42) 2.211 ? . .
H(41) H(43) 2.717 ? . .
H(41) H(44) 2.689 ? . .
H(41) H(64) 2.660 ? . .
H(42) O(3) 3.435 ? . 3_666
H(42) O(4) 2.467 ? . 3_666
H(42) N(5) 3.378 ? . .
H(42) C(27) 3.576 ? . 3_666
H(42) C(28) 3.122 ? . 3_666
H(42) C(33) 2.894 ? . 3_666
H(42) H(32) 2.980 ? . 3_666
H(42) H(34) 2.703 ? . 3_666
H(42) H(41) 2.211 ? . .
H(43) O(3) 3.258 ? . 3_666
H(43) O(4) 3.570 ? . 3_666
H(43) O(7) 3.517 ? . .
H(43) C(34) 3.089 ? . 2_646
H(43) C(48) 2.953 ? . 2_646
H(43) C(49) 2.842 ? . 2_646
H(43) H(35) 2.489 ? . 2_646
H(43) H(36) 3.391 ? . 2_646
H(43) H(41) 2.717 ? . .
H(43) H(49) 2.748 ? . 2_646
H(43) H(64) 2.952 ? . .
H(44) O(7) 2.838 ? . .
H(44) H(20) 3.218 ? . 4_555
H(44) H(21) 3.019 ? . 4_555
H(44) H(35) 3.478 ? . 2_646
H(44) H(41) 2.689 ? . .
H(44) H(64) 2.398 ? . .
H(44) H(65) 2.712 ? . .
H(45) C(18) 3.120 ? . 4_555
H(45) H(19) 2.623 ? . 4_555
H(45) H(20) 2.733 ? . 4_555
H(45) H(21) 3.499 ? . 4_555
H(45) H(37) 3.581 ? . 4_555
H(45) H(56) 3.305 ? . .
H(45) H(60) 2.759 ? . .
H(46) O(7) 2.923 ? . 2_656
H(46) C(22) 3.334 ? . 3_666
H(46) C(23) 3.225 ? . 3_666
H(46) H(26) 3.102 ? . 3_666
H(46) H(27) 2.936 ? . 3_666
H(46) H(64) 3.330 ? . 2_656
H(46) H(65) 3.523 ? . 2_656
H(47) O(3) 2.862 ? . 3_666
H(47) O(4) 2.670 ? . 3_666
H(47) C(23) 2.790 ? . 3_666
H(47) C(24) 2.995 ? . 3_666
H(47) C(33) 3.510 ? . 3_666
H(47) H(27) 2.553 ? . 3_666
H(47) H(32) 3.266 ? . 3_666
H(48) O(8) 2.813 ? . 3_667
H(48) C(32) 3.406 ? . 4_565
H(48) H(17) 3.427 ? . 4_565
H(48) H(31) 2.715 ? . 4_565
H(48) H(66) 2.815 ? . 3_667
H(48) H(67) 3.585 ? . 3_667
H(49) O(7) 2.559 ? . 2_656
H(49) N(4) 3.460 ? . 2_656
H(49) C(36) 3.475 ? . 2_656
H(49) C(37) 3.499 ? . 2_656
H(49) H(39) 2.696 ? . 2_656
H(49) H(43) 2.748 ? . 2_656
H(49) H(55) 3.569 ? . .
H(49) H(56) 3.506 ? . .
H(49) H(64) 2.661 ? . 2_656
H(49) H(65) 3.401 ? . 2_656
H(50) O(8) 3.400 ? . 3_667
H(50) N(6) 3.213 ? . 3_667
H(50) N(7) 3.343 ? . 1_455
H(50) C(17) 3.147 ? . 4_565
H(50) C(31) 3.589 ? . 4_565
H(50) C(54) 3.264 ? . 3_667
H(50) C(57) 3.593 ? . 3_667
H(50) H(17) 2.356 ? . 4_565
H(50) H(18) 3.285 ? . 4_565
H(50) H(31) 3.274 ? . 4_565
H(50) H(59) 3.592 ? . 3_667
H(50) H(61) 3.231 ? . 3_667
H(50) H(63) 3.147 ? . 3_667
H(50) H(66) 3.100 ? . 3_667
H(51) N(6) 3.002 ? . 3_667
H(51) N(7) 3.573 ? . 1_455
H(51) C(1) 3.267 ? . 4_555
H(51) C(18) 3.473 ? . 4_555
H(51) C(54) 3.272 ? . 3_667
H(51) H(1) 2.421 ? . 4_555
H(51) H(2) 3.502 ? . 4_555
H(51) H(19) 2.602 ? . 4_555
H(51) H(37) 3.013 ? . 4_555
H(51) H(63) 3.314 ? . 3_667
H(52) N(7) 2.655 ? . 1_455
H(52) C(56) 3.097 ? . 1_455
H(52) H(19) 3.266 ? . 4_555
H(52) H(66) 3.200 ? . 3_667
H(53) O(3) 3.243 ? . 4_565
H(53) C(23) 3.295 ? . 4_565
H(53) C(24) 3.493 ? . 4_565
H(53) H(8) 3.182 ? . 2_556
H(53) H(27) 2.877 ? . 4_565
H(53) H(63) 3.555 ? . 2_656
H(54) O(3) 3.282 ? . 4_565
H(54) O(8) 2.972 ? . 3_667
H(54) C(5) 3.106 ? . 2_556
H(54) H(8) 2.248 ? . 2_556
H(54) H(9) 3.500 ? . 2_556
H(54) H(31) 2.860 ? . 4_565
H(54) H(66) 3.502 ? . 3_667
H(54) H(67) 3.319 ? . 3_667
H(55) O(4) 3.357 ? . .
H(55) C(25) 3.340 ? . .
H(55) C(27) 3.509 ? . .
H(55) C(28) 2.962 ? . .
H(55) C(29) 2.920 ? . .
H(55) C(30) 3.372 ? . .
H(55) C(42) 3.460 ? . .
H(55) C(43) 3.535 ? . .
H(55) C(49) 3.531 ? . .
H(55) H(28) 2.689 ? . .
H(55) H(30) 3.164 ? . .
H(55) H(32) 3.403 ? . 3_666
H(55) H(33) 3.140 ? . .
H(55) H(49) 3.569 ? . .
H(56) O(5) 3.489 ? . .
H(56) C(8) 3.421 ? . .
H(56) C(9) 3.457 ? . .
H(56) C(39) 3.342 ? . .
H(56) C(40) 2.965 ? . .
H(56) C(41) 2.912 ? . .
H(56) C(42) 3.227 ? . .
H(56) C(43) 3.536 ? . .
H(56) C(44) 2.988 ? . .
H(56) C(45) 3.277 ? . .
H(56) C(48) 3.552 ? . .
H(56) C(49) 3.145 ? . .
H(56) H(10) 2.938 ? . .
H(56) H(11) 2.995 ? . .
H(56) H(45) 3.305 ? . .
H(56) H(49) 3.506 ? . .
H(57) C(8) 3.152 ? . .
H(57) C(9) 3.546 ? . .
H(57) C(11) 3.465 ? . .
H(57) C(12) 3.488 ? . .
H(57) C(25) 3.434 ? . .
H(57) H(10) 2.804 ? . .
H(57) H(11) 3.499 ? . .
H(57) H(28) 2.601 ? . .
H(57) H(29) 3.570 ? . .
H(58) O(5) 2.693 ? . 3_667
H(58) O(6) 2.844 ? . 3_667
H(58) C(44) 3.215 ? . 3_667
H(58) C(45) 3.288 ? . 3_667
H(58) H(37) 3.410 ? . 4_555
H(58) H(39) 3.104 ? . 4_555
H(58) H(40) 3.499 ? . 4_555
H(58) H(58) 2.953 ? . 3_667
H(59) O(5) 3.535 ? . 3_667
H(59) O(6) 3.145 ? . 3_667
H(59) C(27) 3.565 ? . 2_646
H(59) C(28) 3.552 ? . 2_646
H(59) C(29) 3.242 ? . 2_646
H(59) C(30) 3.038 ? . 2_646
H(59) C(31) 3.127 ? . 2_646
H(59) C(32) 3.348 ? . 2_646
H(59) C(44) 3.442 ? . 3_667
H(59) C(45) 3.243 ? . 3_667
H(59) H(39) 3.161 ? . 4_555
H(59) H(40) 3.112 ? . 4_555
H(59) H(50) 3.592 ? . 3_667
H(60) O(5) 3.410 ? . .
H(60) C(39) 3.318 ? . .
H(60) C(40) 2.761 ? . .
H(60) C(41) 3.071 ? . .
H(60) H(20) 3.162 ? . 4_555
H(60) H(35) 3.283 ? . 2_646
H(60) H(37) 3.508 ? . 4_555
H(60) H(39) 3.585 ? . 4_555
H(60) H(40) 3.218 ? . 4_555
H(60) H(45) 2.759 ? . .
H(61) O(8) 3.121 ? . .
H(61) N(7) 2.827 ? . 3_767
H(61) C(13) 3.549 ? . 2_646
H(61) C(17) 3.325 ? . 2_646
H(61) C(56) 3.578 ? . 3_767
H(61) H(2) 3.167 ? . 4_655
H(61) H(17) 2.643 ? . 2_646
H(61) H(18) 3.428 ? . 2_646
H(61) H(50) 3.231 ? . 3_667
H(61) H(66) 2.691 ? . .
H(61) H(67) 3.543 ? . .
H(62) C(4) 2.962 ? . 1_655
H(62) C(5) 2.870 ? . 1_655
H(62) C(6) 2.944 ? . 1_655
H(62) C(7) 3.082 ? . 1_655
H(62) C(8) 3.115 ? . 1_655
H(62) C(9) 3.046 ? . 1_655
H(62) H(8) 3.341 ? . 1_655
H(62) H(9) 3.450 ? . 1_655
H(62) H(11) 3.597 ? . 1_655
H(62) H(17) 3.475 ? . 2_646
H(62) H(18) 3.591 ? . 2_646
H(63) N(6) 3.511 ? . .
H(63) C(6) 3.561 ? . 1_655
H(63) C(13) 3.509 ? . 2_646
H(63) C(17) 2.969 ? . 2_646
H(63) H(1) 3.590 ? . 2_656
H(63) H(17) 2.584 ? . 2_646
H(63) H(18) 2.598 ? . 2_646
H(63) H(50) 3.147 ? . 3_667
H(63) H(51) 3.314 ? . 3_667
H(63) H(53) 3.555 ? . 2_646
H(64) O(7) 0.871 ? . .
H(64) N(3) 3.549 ? . 4_555
H(64) N(4) 2.097 ? . .
H(64) C(35) 3.324 ? . .
H(64) C(36) 2.874 ? . .
H(64) C(37) 2.914 ? . .
H(64) C(38) 3.374 ? . .
H(64) C(39) 3.100 ? . .
H(64) C(49) 3.524 ? . 2_646
H(64) H(4) 3.222 ? . .
H(64) H(25) 3.312 ? . 4_555
H(64) H(26) 3.230 ? . 4_555
H(64) H(30) 3.217 ? . 2_646
H(64) H(35) 3.305 ? . 2_646
H(64) H(38) 2.798 ? . .
H(64) H(39) 2.845 ? . .
H(64) H(41) 2.660 ? . .
H(64) H(43) 2.952 ? . .
H(64) H(44) 2.398 ? . .
H(64) H(46) 3.330 ? . 2_646
H(64) H(49) 2.661 ? . 2_646
H(64) H(65) 1.396 ? . .
H(65) O(7) 0.875 ? . .
H(65) N(3) 2.287 ? . 4_555
H(65) N(4) 3.415 ? . .
H(65) C(19) 3.182 ? . 4_555
H(65) C(20) 2.796 ? . 4_555
H(65) C(21) 3.172 ? . 4_555
H(65) C(22) 3.233 ? . 4_555
H(65) C(33) 3.423 ? . 2_646
H(65) C(39) 3.533 ? . .
H(65) H(20) 3.281 ? . 4_555
H(65) H(21) 3.112 ? . 4_555
H(65) H(23) 2.940 ? . 4_555
H(65) H(25) 2.641 ? . 4_555
H(65) H(26) 2.962 ? . 4_555
H(65) H(30) 2.908 ? . 2_646
H(65) H(33) 3.246 ? . 2_646
H(65) H(34) 2.731 ? . 2_646
H(65) H(44) 2.712 ? . .
H(65) H(46) 3.523 ? . 2_646
H(65) H(49) 3.401 ? . 2_646
H(65) H(64) 1.396 ? . .
H(66) O(8) 0.909 ? . .
H(66) N(2) 3.086 ? . 4_655
H(66) N(7) 2.075 ? . 3_767
H(66) C(1) 3.362 ? . 4_655
H(66) C(2) 3.120 ? . 4_655
H(66) C(15) 3.456 ? . 3_667
H(66) C(56) 3.200 ? . 3_767
H(66) H(2) 2.817 ? . 4_655
H(66) H(3) 2.659 ? . 4_655
H(66) H(12) 3.276 ? . 2_646
H(66) H(13) 2.513 ? . 3_667
H(66) H(17) 3.188 ? . 2_646
H(66) H(48) 2.815 ? . 3_667
H(66) H(50) 3.100 ? . 3_667
H(66) H(52) 3.200 ? . 3_667
H(66) H(54) 3.502 ? . 3_667
H(66) H(61) 2.691 ? . .
H(66) H(67) 1.372 ? . .
H(67) O(8) 0.917 ? . .
H(67) N(2) 2.007 ? . 4_655
H(67) N(7) 3.241 ? . 3_767
H(67) C(1) 3.116 ? . 4_655
H(67) C(2) 2.628 ? . 4_655
H(67) C(3) 2.911 ? . 4_655
H(67) C(4) 3.441 ? . 4_655
H(67) C(5) 3.236 ? . 4_655
H(67) C(15) 3.600 ? . 3_667
H(67) C(16) 3.437 ? . 2_646
H(67) H(2) 2.624 ? . 4_655
H(67) H(3) 2.530 ? . 4_655
H(67) H(4) 3.546 ? . 4_655
H(67) H(5) 2.652 ? . 4_655
H(67) H(7) 2.936 ? . 4_655
H(67) H(8) 2.609 ? . 4_655
H(67) H(12) 2.909 ? . 2_646
H(67) H(13) 2.796 ? . 3_667
H(67) H(14) 2.561 ? . 2_646
H(67) H(16) 3.520 ? . 2_646
H(67) H(48) 3.585 ? . 3_667
H(67) H(54) 3.319 ? . 3_667
H(67) H(61) 3.543 ? . .
H(67) H(66) 1.372 ? . .

loop_
_geom_torsion_atom_site_label_1
_geom_torsion_atom_site_label_2
_geom_torsion_atom_site_label_3
_geom_torsion_atom_site_label_4
_geom_torsion
_geom_torsion_publ_flag
_geom_torsion_site_symmetry_1
_geom_torsion_site_symmetry_2
_geom_torsion_site_symmetry_3
_geom_torsion_site_symmetry_4
C(7) O(1) C(10) C(11) 79.95(15) ? . . . .
C(7) O(1) C(10) C(15) -100.49(15) ? . . . .
C(10) O(1) C(7) C(6) -137.92(13) ? . . . .
C(10) O(1) C(7) C(8) 44.89(17) ? . . . .
C(16) O(2) C(11) C(10) 179.26(12) ? . . . .
C(16) O(2) C(11) C(12) -0.7(2) ? . . . .
C(24) O(3) C(27) C(28) 86.12(16) ? . . . .
C(24) O(3) C(27) C(32) -94.63(15) ? . . . .
C(27) O(3) C(24) C(23) -167.28(12) ? . . . .
C(27) O(3) C(24) C(25) 13.84(19) ? . . . .
C(33) O(4) C(28) C(27) 176.23(13) ? . . . .
C(33) O(4) C(28) C(29) -4.7(2) ? . . . .
C(41) O(5) C(44) C(45) 99.43(14) ? . . . .
C(41) O(5) C(44) C(49) -82.01(15) ? . . . .
C(44) O(5) C(41) C(40) -89.48(15) ? . . . .
C(44) O(5) C(41) C(42) 91.39(15) ? . . . .
C(50) O(6) C(45) C(44) -174.75(12) ? . . . .
C(50) O(6) C(45) C(46) 5.9(2) ? . . . .
C(1) N(1) C(18) C(19) 76.34(16) ? . . . .
C(18) N(1) C(1) C(2) -162.53(12) ? . . . .
C(1) N(1) C(35) C(36) -150.62(12) ? . . . .
C(35) N(1) C(1) C(2) 77.27(14) ? . . . .
C(18) N(1) C(35) C(36) 87.96(14) ? . . . .
C(35) N(1) C(18) C(19) -162.90(13) ? . . . .
C(2) N(2) C(3) C(4) -178.99(12) ? . . . .
C(3) N(2) C(2) C(1) -167.67(12) ? . . . .
C(19) N(3) C(20) C(21) 169.23(12) ? . . . .
C(20) N(3) C(19) C(18) -175.72(13) ? . . . .
C(36) N(4) C(37) C(38) 179.18(12) ? . . . .
C(37) N(4) C(36) C(35) -170.99(12) ? . . . .
N(1) C(1) C(2) N(2) 76.36(15) ? . . . .
N(2) C(3) C(4) C(5) 66.58(19) ? . . . .
N(2) C(3) C(4) C(9) -114.11(16) ? . . . .
C(3) C(4) C(5) C(6) -178.33(13) ? . . . .
C(3) C(4) C(9) C(8) 178.43(14) ? . . . .
C(5) C(4) C(9) C(8) -2.2(2) ? . . . .
C(9) C(4) C(5) C(6) 2.3(2) ? . . . .
C(4) C(5) C(6) C(7) -0.10(19) ? . . . .
C(5) C(6) C(7) O(1) -179.56(12) ? . . . .
C(5) C(6) C(7) C(8) -2.3(2) ? . . . .
O(1) C(7) C(8) C(9) 179.58(13) ? . . . .
C(6) C(7) C(8) C(9) 2.5(2) ? . . . .
C(7) C(8) C(9) C(4) -0.1(2) ? . . . .
O(1) C(10) C(11) O(2) -1.71(19) ? . . . .
O(1) C(10) C(11) C(12) 178.27(12) ? . . . .
O(1) C(10) C(15) C(14) 177.80(12) ? . . . .
C(11) C(10) C(15) C(14) -2.7(2) ? . . . .
C(15) C(10) C(11) O(2) 178.73(13) ? . . . .
C(15) C(10) C(11) C(12) -1.3(2) ? . . . .
O(2) C(11) C(12) C(13) -175.83(13) ? . . . .
C(10) C(11) C(12) C(13) 4.2(2) ? . . . .
C(11) C(12) C(13) C(14) -3.2(2) ? . . . .
C(11) C(12) C(13) C(17) 173.62(13) ? . . . .
C(12) C(13) C(14) C(15) -0.8(2) ? . . . .
C(12) C(13) C(14) C(51) 171.62(12) ? . . . .
C(12) C(13) C(17) C(31) -75.71(15) ? . . . .
C(14) C(13) C(17) C(31) 100.92(15) ? . . . .
C(17) C(13) C(14) C(15) -177.33(12) ? . . . .
C(17) C(13) C(14) C(51) -4.9(2) ? . . . .
C(13) C(14) C(15) C(10) 3.7(2) ? . . . .
C(13) C(14) C(51) C(47) -94.71(15) ? . . . .
C(15) C(14) C(51) C(47) 77.75(15) ? . . . .
C(51) C(14) C(15) C(10) -169.23(13) ? . . . .
C(13) C(17) C(31) C(30) -88.11(15) ? . . . .
C(13) C(17) C(31) C(32) 87.38(15) ? . . . .
N(1) C(18) C(19) N(3) 79.98(17) ? . . . .
N(3) C(20) C(21) C(22) 106.07(16) ? . . . .
N(3) C(20) C(21) C(26) -74.04(17) ? . . . .
C(20) C(21) C(22) C(23) -177.29(13) ? . . . .
C(20) C(21) C(26) C(25) 175.64(14) ? . . . .
C(22) C(21) C(26) C(25) -4.5(2) ? . . . .
C(26) C(21) C(22) C(23) 2.8(2) ? . . . .
C(21) C(22) C(23) C(24) 2.1(2) ? . . . .
C(22) C(23) C(24) O(3) 175.52(12) ? . . . .
C(22) C(23) C(24) C(25) -5.6(2) ? . . . .
O(3) C(24) C(25) C(26) -177.17(13) ? . . . .
C(23) C(24) C(25) C(26) 4.0(2) ? . . . .
C(24) C(25) C(26) C(21) 1.1(2) ? . . . .
O(3) C(27) C(28) O(4) -5.0(2) ? . . . .
O(3) C(27) C(28) C(29) 175.93(12) ? . . . .
O(3) C(27) C(32) C(31) 179.87(12) ? . . . .
C(28) C(27) C(32) C(31) -0.9(2) ? . . . .
C(32) C(27) C(28) O(4) 175.77(13) ? . . . .
C(32) C(27) C(28) C(29) -3.3(2) ? . . . .
O(4) C(28) C(29) C(30) -174.48(13) ? . . . .
C(27) C(28) C(29) C(30) 4.5(2) ? . . . .
C(28) C(29) C(30) C(31) -1.5(2) ? . . . .
C(28) C(29) C(30) C(34) 177.73(13) ? . . . .
C(29) C(30) C(31) C(17) 172.80(12) ? . . . .
C(29) C(30) C(31) C(32) -2.66(19) ? . . . .
C(29) C(30) C(34) C(48) -82.29(15) ? . . . .
C(31) C(30) C(34) C(48) 96.94(15) ? . . . .
C(34) C(30) C(31) C(17) -6.4(2) ? . . . .
C(34) C(30) C(31) C(32) 178.13(12) ? . . . .
C(17) C(31) C(32) C(27) -171.85(13) ? . . . .
C(30) C(31) C(32) C(27) 3.9(2) ? . . . .
C(30) C(34) C(48) C(47) -97.64(16) ? . . . .
C(30) C(34) C(48) C(49) 82.22(15) ? . . . .
N(1) C(35) C(36) N(4) 69.54(16) ? . . . .
N(4) C(37) C(38) C(39) 20.5(2) ? . . . .
N(4) C(37) C(38) C(43) -161.73(13) ? . . . .
C(37) C(38) C(39) C(40) 177.52(14) ? . . . .
C(37) C(38) C(43) C(42) -176.03(14) ? . . . .
C(39) C(38) C(43) C(42) 1.9(2) ? . . . .
C(43) C(38) C(39) C(40) -0.3(2) ? . . . .
C(38) C(39) C(40) C(41) -1.2(2) ? . . . .
C(39) C(40) C(41) O(5) -178.03(12) ? . . . .
C(39) C(40) C(41) C(42) 1.1(2) ? . . . .
O(5) C(41) C(42) C(43) 179.60(12) ? . . . .
C(40) C(41) C(42) C(43) 0.5(2) ? . . . .
C(41) C(42) C(43) C(38) -2.0(2) ? . . . .
O(5) C(44) C(45) O(6) -0.99(19) ? . . . .
O(5) C(44) C(45) C(46) 178.43(12) ? . . . .
O(5) C(44) C(49) C(48) -179.87(12) ? . . . .
C(45) C(44) C(49) C(48) -1.3(2) ? . . . .
C(49) C(44) C(45) O(6) -179.55(12) ? . . . .
C(49) C(44) C(45) C(46) -0.1(2) ? . . . .
O(6) C(45) C(46) C(47) -179.06(13) ? . . . .
C(44) C(45) C(46) C(47) 1.6(2) ? . . . .
C(45) C(46) C(47) C(48) -1.6(2) ? . . . .
C(45) C(46) C(47) C(51) 174.79(13) ? . . . .
C(46) C(47) C(48) C(34) 179.96(12) ? . . . .
C(46) C(47) C(48) C(49) 0.1(2) ? . . . .
C(46) C(47) C(51) C(14) -84.47(15) ? . . . .
C(48) C(47) C(51) C(14) 91.73(16) ? . . . .
C(51) C(47) C(48) C(34) 3.9(2) ? . . . .
C(51) C(47) C(48) C(49) -176.00(12) ? . . . .
C(34) C(48) C(49) C(44) -178.54(13) ? . . . .
C(47) C(48) C(49) C(44) 1.3(2) ? . . . .

loop_
_cod_related_entry_id
_cod_related_entry_database
_cod_related_entry_code
1 ChemSpider 30661002
